data_4034288
loop_
_publ_author_name
'Liu, Wenqi'
'Oliver, Allen G.'
'Smith, Bradley D.'

_publ_section_title
;
 Stabilization and Extraction of Fluoride Anion Using a Tetralactam
 Receptor.
;
_journal_issue 7
_journal_name_full 'The Journal of organic chemistry'
_journal_page_first 4050
_journal_page_last 4057
_journal_paper_doi 10.1021/acs.joc.9b00042
_journal_volume 84
_journal_year 2019
_chemical_formula_moiety '2(C36 H36 N4 O4), 2(C16 H36 N), 2(C2 H3 O2), 2(C H Cl3), C4 H10 O'
_chemical_formula_sum 'C114 H162 Cl6 N10 O13'
_chemical_formula_weight 2093.23
_space_group_crystal_system orthorhombic
_space_group_IT_number 33
_space_group_name_Hall 'P 2c -2n'
_space_group_name_H-M_alt 'P n a 21'
_atom_sites_solution_hydrogens geom
_atom_sites_solution_primary vecmap
_atom_sites_solution_secondary difmap
_audit_creation_method SHELXL-2014/7
_cell_angle_alpha 90
_cell_angle_beta 90
_cell_angle_gamma 90
_cell_formula_units_Z 4
_cell_length_a 25.208(2)
_cell_length_b 16.8924(13)
_cell_length_c 26.912(2)
_cell_measurement_reflns_used 9883
_cell_measurement_temperature 120(2)
_cell_measurement_theta_max 21.93
_cell_measurement_theta_min 2.12
_cell_volume 11459.8(15)
_computing_cell_refinement 'Bruker SAINT v8.34A'
_computing_data_collection 'Bruker APEX-II v2014-11.0'
_computing_data_reduction 'Bruker SAINT v8.34A'
_computing_molecular_graphics 'Bruker XP'
_computing_publication_material 'CIFTAB (Sheldrick, 2008)'
_computing_structure_refinement 'SHELXL-2014/7 (Sheldrick, 2015)'
_computing_structure_solution 'SHELXT-2014/2 (Sheldrick, 2015)'
_diffrn_ambient_temperature 120(2)
_diffrn_detector_area_resol_mean 8.33
_diffrn_measured_fraction_theta_full 0.998
_diffrn_measured_fraction_theta_max 0.998
_diffrn_measurement_device_type 'Bruker Kappa X8-APEX-II'
_diffrn_measurement_method 'combination of \w and \f-scans '
_diffrn_radiation_monochromator graphite
_diffrn_radiation_source 'fine-focus sealed tube'
_diffrn_radiation_type MoK\a
_diffrn_radiation_wavelength 0.71073
_diffrn_reflns_av_R_equivalents 0.0435
_diffrn_reflns_av_unetI/netI 0.0284
_diffrn_reflns_Laue_measured_fraction_full 0.998
_diffrn_reflns_Laue_measured_fraction_max 0.998
_diffrn_reflns_limit_h_max 22
_diffrn_reflns_limit_h_min -28
_diffrn_reflns_limit_k_max 18
_diffrn_reflns_limit_k_min -18
_diffrn_reflns_limit_l_max 30
_diffrn_reflns_limit_l_min -30
_diffrn_reflns_number 123350
_diffrn_reflns_point_group_measured_fraction_full 0.998
_diffrn_reflns_point_group_measured_fraction_max 0.998
_diffrn_reflns_theta_full 23.410
_diffrn_reflns_theta_max 23.410
_diffrn_reflns_theta_min 1.423
_exptl_absorpt_coefficient_mu 0.213
_exptl_absorpt_correction_T_max 1.0000
_exptl_absorpt_correction_T_min 0.9429
_exptl_absorpt_correction_type numerical
_exptl_absorpt_process_details 'SADABS (Krause et al., 2015)'
_exptl_crystal_colour colorless
_exptl_crystal_density_diffrn 1.213
_exptl_crystal_description block
_exptl_crystal_F_000 4488
_exptl_crystal_size_max 0.302
_exptl_crystal_size_mid 0.215
_exptl_crystal_size_min 0.120
_refine_diff_density_max 0.630
_refine_diff_density_min -0.795
_refine_diff_density_rms 0.086
_refine_ls_abs_structure_details
;
 Refined as an inversion twin. Twin ratio refined to
0.9:0.1.
;
_refine_ls_abs_structure_Flack 0.10(18)
_refine_ls_extinction_method none
_refine_ls_goodness_of_fit_ref 1.061
_refine_ls_hydrogen_treatment constr
_refine_ls_matrix_type full
_refine_ls_number_parameters 1323
_refine_ls_number_reflns 16706
_refine_ls_number_restraints 4
_refine_ls_restrained_S_all 1.061
_refine_ls_R_factor_all 0.0921
_refine_ls_R_factor_gt 0.0783
_refine_ls_shift/su_max 0.004
_refine_ls_shift/su_mean 0.000
_refine_ls_structure_factor_coef Fsqd
_refine_ls_weighting_details 'w=1/[\s^2^(Fo^2^)+(0.1637P)^2^+7.2724P] where P=(Fo^2^+2Fc^2^)/3'
_refine_ls_weighting_scheme calc
_refine_ls_wR_factor_gt 0.2126
_refine_ls_wR_factor_ref 0.2297
_reflns_Friedel_coverage 0.952
_reflns_Friedel_fraction_full 0.998
_reflns_Friedel_fraction_max 0.998
_reflns_number_gt 14160
_reflns_number_total 16706
_reflns_threshold_expression 'I > 2\s(I)'
_cod_data_source_file jo9b00042_si_002.cif
_cod_data_source_block 1TBAAcO
_cod_original_cell_volume 11459.9(16)
_cod_database_code 4034288
_shelx_shelxl_version_number 2014/7
_shelx_space_group_comment
;
The symmetry employed for this shelxl refinement is uniquely defined
by the following loop, which should always be used as a source of
symmetry information in preference to the above space-group names.
They are only intended as comments.
;
_shelx_estimated_absorpt_t_min 0.939
_shelx_estimated_absorpt_t_max 0.975

loop_
_space_group_symop_operation_xyz
'x, y, z'
'-x, -y, z+1/2'
'x+1/2, -y+1/2, z'
'-x+1/2, y+1/2, z+1/2'

loop_
_atom_site_label
_atom_site_type_symbol
_atom_site_fract_x
_atom_site_fract_y
_atom_site_fract_z
_atom_site_U_iso_or_equiv
_atom_site_adp_type
_atom_site_occupancy
_atom_site_site_symmetry_order
_atom_site_calc_flag
_atom_site_refinement_flags_posn
_atom_site_refinement_flags_adp
_atom_site_refinement_flags_occupancy
_atom_site_disorder_assembly
_atom_site_disorder_group
O1 O 0.36607(16) 0.3318(3) 0.44440(18) 0.0303(11) Uani 1 1 d . . . . .
O2 O 0.49833(18) 0.4066(3) 0.6183(2) 0.0363(12) Uani 1 1 d . . . . .
O3 O 0.73199(17) 0.3031(3) 0.49437(19) 0.0322(11) Uani 1 1 d . . . . .
O4 O 0.59655(18) 0.2428(3) 0.31068(18) 0.0356(12) Uani 1 1 d . . . . .
N1 N 0.4241(2) 0.2595(3) 0.4900(2) 0.0247(12) Uani 1 1 d . . . . .
H1N H 0.4526 0.2293 0.4896 0.030 Uiso 1 1 calc R U . . .
N2 N 0.4868(2) 0.2958(4) 0.5730(2) 0.0296(13) Uani 1 1 d . . . . .
H2N H 0.5024 0.2590 0.5551 0.036 Uiso 1 1 calc R U . . .
N3 N 0.6629(2) 0.2235(3) 0.47366(19) 0.0250(12) Uani 1 1 d . . . . .
H3N H 0.6307 0.2087 0.4823 0.030 Uiso 1 1 calc R U . . .
N4 N 0.5991(2) 0.1960(3) 0.3899(2) 0.0265(12) Uani 1 1 d . . . . .
H4N H 0.5809 0.1898 0.4176 0.032 Uiso 1 1 calc R U . . .
C1 C 0.3994(3) 0.2756(4) 0.5368(3) 0.0252(14) Uani 1 1 d . . . . .
C2 C 0.3444(3) 0.2717(4) 0.5414(3) 0.0278(15) Uani 1 1 d . . . . .
H2 H 0.3233 0.2574 0.5135 0.033 Uiso 1 1 calc R U . . .
C3 C 0.3201(3) 0.2885(4) 0.5864(3) 0.0352(17) Uani 1 1 d . . . . .
H3 H 0.2826 0.2864 0.5896 0.042 Uiso 1 1 calc R U . . .
C4 C 0.3519(3) 0.3083(6) 0.6266(3) 0.048(2) Uani 1 1 d . . . . .
H4 H 0.3358 0.3217 0.6575 0.057 Uiso 1 1 calc R U . . .
C5 C 0.4063(3) 0.3087(5) 0.6224(3) 0.0413(19) Uani 1 1 d . . . . .
H5 H 0.4274 0.3195 0.6509 0.050 Uiso 1 1 calc R U . . .
C6 C 0.4305(3) 0.2939(4) 0.5778(3) 0.0300(15) Uani 1 1 d . . . . .
C7 C 0.5173(3) 0.3517(4) 0.5947(2) 0.0274(15) Uani 1 1 d . . . . .
C8 C 0.5753(3) 0.3452(4) 0.5893(3) 0.0290(15) Uani 1 1 d . . . . .
C9 C 0.6010(2) 0.3079(4) 0.5489(2) 0.0268(15) Uani 1 1 d . . . . .
H9 H 0.5809 0.2811 0.5242 0.032 Uiso 1 1 calc R U . . .
C10 C 0.6554(2) 0.3110(4) 0.5459(3) 0.0285(15) Uani 1 1 d . . . . .
C11 C 0.6852(3) 0.3487(4) 0.5823(3) 0.0338(16) Uani 1 1 d . . . . .
H11 H 0.7227 0.3503 0.5794 0.041 Uiso 1 1 calc R U . . .
C12 C 0.6606(3) 0.3844(5) 0.6231(3) 0.0375(18) Uani 1 1 d . . . . .
C13 C 0.6063(3) 0.3824(5) 0.6252(3) 0.0376(18) Uani 1 1 d . . . . .
H13 H 0.5890 0.4075 0.6523 0.045 Uiso 1 1 calc R U . . .
C14 C 0.6877(3) 0.2786(4) 0.5023(2) 0.0256(15) Uani 1 1 d . . . . .
C15 C 0.6853(2) 0.1889(4) 0.4315(2) 0.0243(14) Uani 1 1 d . . . . .
C16 C 0.7386(3) 0.1669(4) 0.4290(3) 0.0283(15) Uani 1 1 d . . . . .
H16 H 0.7607 0.1754 0.4570 0.034 Uiso 1 1 calc R U . . .
C17 C 0.7598(3) 0.1336(4) 0.3874(3) 0.0271(15) Uani 1 1 d . . . . .
H17 H 0.7966 0.1213 0.3863 0.033 Uiso 1 1 calc R U . . .
C18 C 0.7280(3) 0.1175(4) 0.3466(3) 0.0312(16) Uani 1 1 d . . . . .
H18 H 0.7426 0.0937 0.3177 0.037 Uiso 1 1 calc R U . . .
C19 C 0.6745(3) 0.1365(4) 0.3486(3) 0.0299(15) Uani 1 1 d . . . . .
H19 H 0.6523 0.1241 0.3212 0.036 Uiso 1 1 calc R U . . .
C20 C 0.6534(2) 0.1730(4) 0.3894(2) 0.0245(14) Uani 1 1 d . . . . .
C21 C 0.5741(3) 0.2268(4) 0.3503(2) 0.0267(15) Uani 1 1 d . . . . .
C22 C 0.5162(2) 0.2431(4) 0.3552(2) 0.0253(14) Uani 1 1 d . . . . .
C23 C 0.4896(2) 0.2518(4) 0.4003(2) 0.0236(14) Uani 1 1 d . . . . .
H23 H 0.5081 0.2447 0.4308 0.028 Uiso 1 1 calc R U . . .
C24 C 0.4364(2) 0.2707(4) 0.4005(2) 0.0224(14) Uani 1 1 d . . . . .
C25 C 0.4090(2) 0.2774(4) 0.3555(3) 0.0255(14) Uani 1 1 d . . . . .
H25 H 0.3721 0.2892 0.3561 0.031 Uiso 1 1 calc R U . . .
C26 C 0.4336(3) 0.2676(4) 0.3106(2) 0.0256(14) Uani 1 1 d . . . . .
C27 C 0.4881(3) 0.2515(4) 0.3116(3) 0.0283(15) Uani 1 1 d . . . . .
H27 H 0.5064 0.2461 0.2810 0.034 Uiso 1 1 calc R U . . .
C28 C 0.4057(2) 0.2886(4) 0.4461(3) 0.0244(14) Uani 1 1 d . . . . .
C29 C 0.6924(3) 0.4215(6) 0.6660(3) 0.047(2) Uani 1 1 d . . . . .
C30 C 0.6892(4) 0.3668(7) 0.7109(4) 0.068(3) Uani 1 1 d . . . . .
H30A H 0.6529 0.3665 0.7238 0.103 Uiso 1 1 calc R U . . .
H30B H 0.7135 0.3856 0.7368 0.103 Uiso 1 1 calc R U . . .
H30C H 0.6993 0.3130 0.7010 0.103 Uiso 1 1 calc R U . . .
C31 C 0.6683(4) 0.5030(6) 0.6790(4) 0.057(2) Uani 1 1 d . . . . .
H31A H 0.6709 0.5381 0.6500 0.085 Uiso 1 1 calc R U . . .
H31B H 0.6878 0.5263 0.7069 0.085 Uiso 1 1 calc R U . . .
H31C H 0.6310 0.4964 0.6882 0.085 Uiso 1 1 calc R U . . .
C32 C 0.7499(3) 0.4314(7) 0.6535(4) 0.063(3) Uani 1 1 d . . . . .
H32A H 0.7667 0.3792 0.6510 0.094 Uiso 1 1 calc R U . . .
H32B H 0.7674 0.4623 0.6795 0.094 Uiso 1 1 calc R U . . .
H32C H 0.7532 0.4591 0.6216 0.094 Uiso 1 1 calc R U . . .
C33 C 0.4047(3) 0.2704(4) 0.2605(3) 0.0295(16) Uani 1 1 d . . . . .
C34 C 0.4058(4) 0.1888(6) 0.2377(3) 0.056(2) Uani 1 1 d . . . . .
H34A H 0.4424 0.1744 0.2296 0.084 Uiso 1 1 calc R U . . .
H34B H 0.3844 0.1886 0.2073 0.084 Uiso 1 1 calc R U . . .
H34C H 0.3912 0.1505 0.2613 0.084 Uiso 1 1 calc R U . . .
C35 C 0.4317(4) 0.3293(6) 0.2258(3) 0.055(3) Uani 1 1 d . . . . .
H35A H 0.4369 0.3796 0.2432 0.083 Uiso 1 1 calc R U . . .
H35B H 0.4093 0.3380 0.1965 0.083 Uiso 1 1 calc R U . . .
H35C H 0.4661 0.3082 0.2153 0.083 Uiso 1 1 calc R U . . .
C36 C 0.3467(3) 0.2937(7) 0.2653(3) 0.053(2) Uani 1 1 d . . . . .
H36A H 0.3278 0.2532 0.2843 0.079 Uiso 1 1 calc R U . . .
H36B H 0.3310 0.2982 0.2321 0.079 Uiso 1 1 calc R U . . .
H36C H 0.3441 0.3447 0.2824 0.079 Uiso 1 1 calc R U . . .
O5 O 0.64167(19) 0.7367(3) 0.63007(18) 0.0382(12) Uani 1 1 d . . . . .
O6 O 0.50155(18) 0.6884(3) 0.4454(2) 0.0376(12) Uani 1 1 d . . . . .
O7 O 0.7415(2) 0.5916(4) 0.3268(2) 0.0464(14) Uani 1 1 d . . . . .
O8 O 0.87257(17) 0.6669(3) 0.49392(17) 0.0296(11) Uani 1 1 d . . . . .
N5 N 0.6370(2) 0.7851(3) 0.5514(2) 0.0276(13) Uani 1 1 d . . . . .
H5N H 0.6541 0.7907 0.5231 0.033 Uiso 1 1 calc R U . . .
N6 N 0.5729(2) 0.7622(3) 0.4675(2) 0.0295(13) Uani 1 1 d . . . . .
H6N H 0.6051 0.7765 0.4589 0.035 Uiso 1 1 calc R U . . .
N7 N 0.7467(2) 0.7069(4) 0.3684(2) 0.0346(14) Uani 1 1 d . . . . .
H7N H 0.7294 0.7432 0.3854 0.042 Uiso 1 1 calc R U . . .
N8 N 0.8120(2) 0.7384(3) 0.45056(19) 0.0236(12) Uani 1 1 d . . . . .
H8N H 0.7826 0.7664 0.4525 0.028 Uiso 1 1 calc R U . . .
C37 C 0.5834(3) 0.8075(4) 0.5528(3) 0.0296(15) Uani 1 1 d . . . . .
C38 C 0.5626(3) 0.8442(5) 0.5954(3) 0.0351(17) Uani 1 1 d . . . . .
H38 H 0.5850 0.8548 0.6230 0.042 Uiso 1 1 calc R U . . .
C39 C 0.5094(3) 0.8650(5) 0.5971(3) 0.0378(18) Uani 1 1 d . . . . .
H39 H 0.4947 0.8870 0.6266 0.045 Uiso 1 1 calc R U . . .
C40 C 0.4781(3) 0.8535(4) 0.5560(3) 0.0353(17) Uani 1 1 d . . . . .
H40 H 0.4418 0.8685 0.5570 0.042 Uiso 1 1 calc R U . . .
C41 C 0.4983(3) 0.8206(4) 0.5134(3) 0.0312(16) Uani 1 1 d . . . . .
H41 H 0.4761 0.8147 0.4851 0.037 Uiso 1 1 calc R U . . .
C42 C 0.5504(3) 0.7961(4) 0.5111(3) 0.0291(15) Uani 1 1 d . . . . .
C43 C 0.5473(3) 0.7090(4) 0.4386(3) 0.0297(16) Uani 1 1 d . . . . .
C44 C 0.5786(3) 0.6746(4) 0.3957(3) 0.0328(16) Uani 1 1 d . . . . .
C45 C 0.6337(3) 0.6801(4) 0.3928(3) 0.0315(16) Uani 1 1 d . . . . .
H45 H 0.6529 0.7085 0.4174 0.038 Uiso 1 1 calc R U . . .
C46 C 0.6601(3) 0.6441(5) 0.3540(3) 0.0352(17) Uani 1 1 d . . . . .
C47 C 0.6319(3) 0.6021(5) 0.3183(3) 0.0412(19) Uani 1 1 d . . . . .
H47 H 0.6508 0.5763 0.2924 0.049 Uiso 1 1 calc R U . . .
C48 C 0.5763(3) 0.5967(5) 0.3194(3) 0.0436(19) Uani 1 1 d . . . . .
C49 C 0.5514(3) 0.6341(5) 0.3593(3) 0.0398(18) Uani 1 1 d . . . . .
H49 H 0.5138 0.6316 0.3615 0.048 Uiso 1 1 calc R U . . .
C50 C 0.7190(3) 0.6447(5) 0.3487(3) 0.0349(17) Uani 1 1 d . . . . .
C51 C 0.8023(3) 0.7148(5) 0.3626(3) 0.0321(16) Uani 1 1 d . . . . .
C52 C 0.8243(3) 0.7110(6) 0.3149(3) 0.050(2) Uani 1 1 d . . . . .
H52 H 0.8018 0.7052 0.2868 0.060 Uiso 1 1 calc R U . . .
C53 C 0.8783(3) 0.7156(6) 0.3086(3) 0.055(2) Uani 1 1 d . . . . .
H53 H 0.8933 0.7120 0.2763 0.065 Uiso 1 1 calc R U . . .
C54 C 0.9106(3) 0.7255(5) 0.3494(3) 0.044(2) Uani 1 1 d . . . . .
H54 H 0.9479 0.7272 0.3450 0.052 Uiso 1 1 calc R U . . .
C55 C 0.8898(3) 0.7330(4) 0.3961(3) 0.0334(16) Uani 1 1 d . . . . .
H55 H 0.9127 0.7421 0.4236 0.040 Uiso 1 1 calc R U . . .
C56 C 0.8349(3) 0.7272(4) 0.4036(3) 0.0277(15) Uani 1 1 d . . . . .
C57 C 0.8326(2) 0.7086(4) 0.4929(2) 0.0221(14) Uani 1 1 d . . . . .
C58 C 0.8028(2) 0.7249(4) 0.5400(2) 0.0213(13) Uani 1 1 d . . . . .
C59 C 0.7485(2) 0.7377(4) 0.5400(2) 0.0247(14) Uani 1 1 d . . . . .
H59 H 0.7294 0.7409 0.5097 0.030 Uiso 1 1 calc R U . . .
C60 C 0.7225(3) 0.7459(4) 0.5855(3) 0.0277(15) Uani 1 1 d . . . . .
C61 C 0.7514(3) 0.7413(4) 0.6299(3) 0.0303(16) Uani 1 1 d . . . . .
H61 H 0.7332 0.7454 0.6606 0.036 Uiso 1 1 calc R U . . .
C62 C 0.8060(3) 0.7309(4) 0.6300(2) 0.0278(15) Uani 1 1 d . . . . .
C63 C 0.8312(2) 0.7212(4) 0.5850(2) 0.0249(14) Uani 1 1 d . . . . .
H63 H 0.8684 0.7119 0.5843 0.030 Uiso 1 1 calc R U . . .
C64 C 0.6641(3) 0.7551(4) 0.5910(3) 0.0289(15) Uani 1 1 d . . . . .
C65 C 0.5450(4) 0.5545(6) 0.2795(4) 0.059(3) Uani 1 1 d . . . . .
C66A C 0.5038(6) 0.6120(9) 0.2569(6) 0.062(4) Uiso 0.6667 1 d D . P A 1
H66A H 0.4743 0.6188 0.2801 0.093 Uiso 0.6667 1 calc R U P A 1
H66B H 0.4905 0.5902 0.2255 0.093 Uiso 0.6667 1 calc R U P A 1
H66C H 0.5206 0.6633 0.2506 0.093 Uiso 0.6667 1 calc R U P A 1
C67A C 0.5794(7) 0.5311(11) 0.2345(6) 0.066(4) Uiso 0.6667 1 d D . P A 1
H67A H 0.6013 0.5764 0.2245 0.099 Uiso 0.6667 1 calc R U P A 1
H67B H 0.5565 0.5155 0.2068 0.099 Uiso 0.6667 1 calc R U P A 1
H67C H 0.6025 0.4867 0.2435 0.099 Uiso 0.6667 1 calc R U P A 1
C68A C 0.5184(7) 0.4836(10) 0.3005(6) 0.073(4) Uiso 0.6667 1 d D . P A 1
H68A H 0.5452 0.4442 0.3096 0.110 Uiso 0.6667 1 calc R U P A 1
H68B H 0.4944 0.4611 0.2756 0.110 Uiso 0.6667 1 calc R U P A 1
H68C H 0.4982 0.4989 0.3300 0.110 Uiso 0.6667 1 calc R U P A 1
C66B C 0.5655(14) 0.456(2) 0.2828(14) 0.079(9) Uiso 0.3333 1 d D . P A 2
H66D H 0.6035 0.4538 0.2900 0.119 Uiso 0.3333 1 calc R U P A 2
H66E H 0.5584 0.4296 0.2510 0.119 Uiso 0.3333 1 calc R U P A 2
H66F H 0.5459 0.4288 0.3093 0.119 Uiso 0.3333 1 calc R U P A 2
C67B C 0.4904(11) 0.5329(19) 0.2922(12) 0.062(8) Uiso 0.3333 1 d D . P A 2
H67D H 0.4906 0.4941 0.3192 0.094 Uiso 0.3333 1 calc R U P A 2
H67E H 0.4729 0.5099 0.2630 0.094 Uiso 0.3333 1 calc R U P A 2
H67F H 0.4710 0.5803 0.3028 0.094 Uiso 0.3333 1 calc R U P A 2
C68B C 0.5610(13) 0.576(2) 0.2341(12) 0.067(8) Uiso 0.3333 1 d D . P A 2
H68D H 0.5371 0.5533 0.2092 0.100 Uiso 0.3333 1 calc R U P A 2
H68E H 0.5971 0.5566 0.2284 0.100 Uiso 0.3333 1 calc R U P A 2
H68F H 0.5605 0.6338 0.2315 0.100 Uiso 0.3333 1 calc R U P A 2
C69 C 0.8353(3) 0.7291(5) 0.6805(3) 0.0365(18) Uani 1 1 d . . . . .
C70 C 0.8281(4) 0.8105(7) 0.7054(4) 0.060(3) Uani 1 1 d . . . . .
H70A H 0.8430 0.8518 0.6839 0.090 Uiso 1 1 calc R U . . .
H70B H 0.8465 0.8109 0.7374 0.090 Uiso 1 1 calc R U . . .
H70C H 0.7902 0.8206 0.7106 0.090 Uiso 1 1 calc R U . . .
C71 C 0.8947(3) 0.7159(6) 0.6749(3) 0.0415(19) Uani 1 1 d . . . . .
H71A H 0.9010 0.6648 0.6588 0.062 Uiso 1 1 calc R U . . .
H71B H 0.9114 0.7161 0.7078 0.062 Uiso 1 1 calc R U . . .
H71C H 0.9099 0.7583 0.6546 0.062 Uiso 1 1 calc R U . . .
C72 C 0.8129(3) 0.6634(7) 0.7115(3) 0.060(3) Uani 1 1 d . . . . .
H72A H 0.7742 0.6685 0.7130 0.090 Uiso 1 1 calc R U . . .
H72B H 0.8275 0.6665 0.7452 0.090 Uiso 1 1 calc R U . . .
H72C H 0.8223 0.6124 0.6967 0.090 Uiso 1 1 calc R U . . .
N9 N 0.4025(2) 0.5384(3) 0.5053(2) 0.0265(12) Uani 1 1 d . . . . .
C73 C 0.4242(3) 0.6034(4) 0.5378(3) 0.0291(15) Uani 1 1 d . . . . .
H73A H 0.3981 0.6472 0.5381 0.035 Uiso 1 1 calc R U . . .
H73B H 0.4569 0.6239 0.5221 0.035 Uiso 1 1 calc R U . . .
C74 C 0.4370(3) 0.5822(4) 0.5911(3) 0.0332(16) Uani 1 1 d . . . . .
H74A H 0.4454 0.5251 0.5933 0.040 Uiso 1 1 calc R U . . .
H74B H 0.4056 0.5926 0.6123 0.040 Uiso 1 1 calc R U . . .
C75 C 0.4842(3) 0.6305(5) 0.6104(3) 0.0382(18) Uani 1 1 d . . . . .
H75A H 0.4860 0.6254 0.6470 0.046 Uiso 1 1 calc R U . . .
H75B H 0.4785 0.6870 0.6024 0.046 Uiso 1 1 calc R U . . .
C76 C 0.5373(3) 0.6034(5) 0.5877(4) 0.046(2) Uani 1 1 d . . . . .
H76A H 0.5373 0.6143 0.5520 0.070 Uiso 1 1 calc R U . . .
H76B H 0.5419 0.5464 0.5932 0.070 Uiso 1 1 calc R U . . .
H76C H 0.5665 0.6322 0.6036 0.070 Uiso 1 1 calc R U . . .
C77 C 0.3556(3) 0.4966(4) 0.5294(3) 0.0305(16) Uani 1 1 d . . . . .
H77A H 0.3682 0.4707 0.5602 0.037 Uiso 1 1 calc R U . . .
H77B H 0.3434 0.4543 0.5067 0.037 Uiso 1 1 calc R U . . .
C78 C 0.3080(3) 0.5483(4) 0.5425(3) 0.0312(15) Uani 1 1 d . . . . .
H78A H 0.2963 0.5785 0.5129 0.037 Uiso 1 1 calc R U . . .
H78B H 0.3176 0.5864 0.5689 0.037 Uiso 1 1 calc R U . . .
C79 C 0.2634(3) 0.4942(5) 0.5604(3) 0.0425(19) Uani 1 1 d . . . . .
H79A H 0.2533 0.4579 0.5331 0.051 Uiso 1 1 calc R U . . .
H79B H 0.2767 0.4616 0.5883 0.051 Uiso 1 1 calc R U . . .
C80 C 0.2148(3) 0.5395(5) 0.5773(4) 0.048(2) Uani 1 1 d . . . . .
H80A H 0.1993 0.5676 0.5489 0.071 Uiso 1 1 calc R U . . .
H80B H 0.2249 0.5778 0.6030 0.071 Uiso 1 1 calc R U . . .
H80C H 0.1887 0.5024 0.5909 0.071 Uiso 1 1 calc R U . . .
C81 C 0.3876(3) 0.5762(4) 0.4562(3) 0.0318(16) Uani 1 1 d . . . . .
H81A H 0.3619 0.6193 0.4629 0.038 Uiso 1 1 calc R U . . .
H81B H 0.4198 0.6006 0.4418 0.038 Uiso 1 1 calc R U . . .
C82 C 0.3641(3) 0.5224(5) 0.4185(3) 0.0421(19) Uani 1 1 d . . . . .
H82A H 0.3271 0.5095 0.4277 0.051 Uiso 1 1 calc R U . . .
H82B H 0.3846 0.4724 0.4172 0.051 Uiso 1 1 calc R U . . .
C83 C 0.3651(5) 0.5632(6) 0.3669(3) 0.064(3) Uani 1 1 d . . . . .
H83A H 0.3388 0.6067 0.3668 0.077 Uiso 1 1 calc R U . . .
H83B H 0.4006 0.5871 0.3617 0.077 Uiso 1 1 calc R U . . .
C84 C 0.3537(6) 0.5102(8) 0.3255(4) 0.086(4) Uani 1 1 d . . . . .
H84A H 0.3561 0.5396 0.2942 0.129 Uiso 1 1 calc R U . . .
H84B H 0.3179 0.4885 0.3293 0.129 Uiso 1 1 calc R U . . .
H84C H 0.3796 0.4669 0.3253 0.129 Uiso 1 1 calc R U . . .
C85 C 0.4439(3) 0.4749(4) 0.4984(3) 0.0281(15) Uani 1 1 d . . . . .
H85A H 0.4259 0.4265 0.4864 0.034 Uiso 1 1 calc R U . . .
H85B H 0.4593 0.4625 0.5314 0.034 Uiso 1 1 calc R U . . .
C86 C 0.4897(3) 0.4941(5) 0.4625(3) 0.0366(17) Uani 1 1 d . . . . .
H86A H 0.4770 0.4922 0.4277 0.044 Uiso 1 1 calc R U . . .
H86B H 0.5035 0.5479 0.4692 0.044 Uiso 1 1 calc R U . . .
C87 C 0.5331(3) 0.4336(4) 0.4702(3) 0.0391(18) Uani 1 1 d . . . . .
H87A H 0.5496 0.4427 0.5030 0.047 Uiso 1 1 calc R U . . .
H87B H 0.5170 0.3801 0.4706 0.047 Uiso 1 1 calc R U . . .
C88 C 0.5759(3) 0.4356(5) 0.4309(4) 0.052(2) Uani 1 1 d . . . . .
H88A H 0.5620 0.4135 0.3998 0.078 Uiso 1 1 calc R U . . .
H88B H 0.6063 0.4041 0.4420 0.078 Uiso 1 1 calc R U . . .
H88C H 0.5871 0.4904 0.4254 0.078 Uiso 1 1 calc R U . . .
N10 N 0.8312(2) 0.4576(3) 0.4408(2) 0.0323(13) Uani 1 1 d . . . . .
C89 C 0.8096(3) 0.3910(4) 0.4088(3) 0.0343(16) Uani 1 1 d . . . . .
H89A H 0.7769 0.3706 0.4247 0.041 Uiso 1 1 calc R U . . .
H89B H 0.8359 0.3474 0.4090 0.041 Uiso 1 1 calc R U . . .
C90 C 0.7965(3) 0.4102(5) 0.3546(3) 0.0386(17) Uani 1 1 d . . . . .
H90A H 0.7857 0.4664 0.3520 0.046 Uiso 1 1 calc R U . . .
H90B H 0.8286 0.4027 0.3340 0.046 Uiso 1 1 calc R U . . .
C91 C 0.7526(3) 0.3582(5) 0.3352(3) 0.0426(19) Uani 1 1 d . . . . .
H91A H 0.7604 0.3026 0.3443 0.051 Uiso 1 1 calc R U . . .
H91B H 0.7521 0.3616 0.2985 0.051 Uiso 1 1 calc R U . . .
C92 C 0.6978(3) 0.3798(6) 0.3549(4) 0.055(2) Uani 1 1 d . . . . .
H92A H 0.6721 0.3396 0.3443 0.082 Uiso 1 1 calc R U . . .
H92B H 0.6873 0.4315 0.3417 0.082 Uiso 1 1 calc R U . . .
H92C H 0.6988 0.3820 0.3912 0.082 Uiso 1 1 calc R U . . .
C93 C 0.7891(3) 0.5202(4) 0.4487(3) 0.0334(16) Uani 1 1 d . . . . .
H93A H 0.7739 0.5341 0.4159 0.040 Uiso 1 1 calc R U . . .
H93B H 0.8065 0.5682 0.4620 0.040 Uiso 1 1 calc R U . . .
C94 C 0.7439(3) 0.4977(5) 0.4832(3) 0.0407(18) Uani 1 1 d . . . . .
H94A H 0.7302 0.4446 0.4745 0.049 Uiso 1 1 calc R U . . .
H94B H 0.7566 0.4962 0.5180 0.049 Uiso 1 1 calc R U . . .
C95 C 0.7002(3) 0.5587(5) 0.4779(3) 0.0427(19) Uani 1 1 d . . . . .
H95A H 0.7163 0.6122 0.4788 0.051 Uiso 1 1 calc R U . . .
H95B H 0.6833 0.5521 0.4450 0.051 Uiso 1 1 calc R U . . .
C96 C 0.6581(4) 0.5542(6) 0.5174(4) 0.058(2) Uani 1 1 d . . . . .
H96A H 0.6293 0.5909 0.5092 0.087 Uiso 1 1 calc R U . . .
H96B H 0.6734 0.5685 0.5496 0.087 Uiso 1 1 calc R U . . .
H96C H 0.6441 0.5001 0.5189 0.087 Uiso 1 1 calc R U . . .
C97 C 0.8477(3) 0.4214(4) 0.4895(3) 0.0310(15) Uani 1 1 d . . . . .
H97A H 0.8745 0.3801 0.4825 0.037 Uiso 1 1 calc R U . . .
H97B H 0.8164 0.3945 0.5040 0.037 Uiso 1 1 calc R U . . .
C98 C 0.8703(3) 0.4764(5) 0.5284(3) 0.0345(17) Uani 1 1 d . . . . .
H98A H 0.8463 0.5223 0.5330 0.041 Uiso 1 1 calc R U . . .
H98B H 0.9053 0.4964 0.5174 0.041 Uiso 1 1 calc R U . . .
C99 C 0.8760(3) 0.4315(4) 0.5771(3) 0.0354(16) Uani 1 1 d . . . . .
H99A H 0.9026 0.3889 0.5729 0.042 Uiso 1 1 calc R U . . .
H99B H 0.8417 0.4064 0.5855 0.042 Uiso 1 1 calc R U . . .
C100 C 0.8930(4) 0.4848(6) 0.6200(3) 0.051(2) Uani 1 1 d . . . . .
H10C H 0.9281 0.5071 0.6129 0.077 Uiso 1 1 calc R U . . .
H10D H 0.8946 0.4537 0.6507 0.077 Uiso 1 1 calc R U . . .
H10E H 0.8673 0.5278 0.6239 0.077 Uiso 1 1 calc R U . . .
C101 C 0.8778(3) 0.4976(5) 0.4157(3) 0.0350(17) Uani 1 1 d . . . . .
H10A H 0.8652 0.5212 0.3842 0.042 Uiso 1 1 calc R U . . .
H10B H 0.8898 0.5416 0.4373 0.042 Uiso 1 1 calc R U . . .
C102 C 0.9250(3) 0.4457(5) 0.4045(3) 0.048(2) Uani 1 1 d . . . . .
H10F H 0.9138 0.4016 0.3825 0.058 Uiso 1 1 calc R U . . .
H10G H 0.9387 0.4226 0.4357 0.058 Uiso 1 1 calc R U . . .
C103 C 0.9688(4) 0.4932(9) 0.3791(5) 0.079(4) Uani 1 1 d . . . . .
H10H H 0.9947 0.4555 0.3646 0.094 Uiso 0.5 1 calc R U P B 1
H10I H 0.9529 0.5231 0.3512 0.094 Uiso 0.5 1 calc R U P B 1
H10Y H 0.9563 0.5030 0.3447 0.094 Uiso 0.5 1 calc R U P C 2
H10Z H 0.9694 0.5454 0.3958 0.094 Uiso 0.5 1 calc R U P C 2
C104 C 0.9959(6) 0.5452(11) 0.4083(7) 0.047(4) Uani 0.5 1 d . . P D 1
H10J H 0.9707 0.5806 0.4250 0.070 Uiso 0.5 1 calc R U P D 1
H10K H 1.0201 0.5765 0.3878 0.070 Uiso 0.5 1 calc R U P D 1
H10L H 1.0162 0.5159 0.4333 0.070 Uiso 0.5 1 calc R U P D 1
C10A C 1.0211(11) 0.4702(17) 0.3749(12) 0.099(9) Uani 0.5 1 d . . P D 2
H10M H 1.0356 0.4597 0.4080 0.149 Uiso 0.5 1 calc R U P D 2
H10N H 1.0415 0.5125 0.3589 0.149 Uiso 0.5 1 calc R U P D 2
H10O H 1.0232 0.4220 0.3547 0.149 Uiso 0.5 1 calc R U P D 2
O9 O 0.5654(2) 0.1528(5) 0.4831(2) 0.073(2) Uani 1 1 d . . . . .
O10 O 0.4912(2) 0.1433(4) 0.5227(3) 0.0647(19) Uani 1 1 d . . . . .
C105 C 0.5357(3) 0.1185(4) 0.5116(3) 0.0343(17) Uani 1 1 d . . . . .
C106 C 0.5541(5) 0.0423(7) 0.5347(6) 0.091(4) Uani 1 1 d . . . . .
H10S H 0.5395 0.0377 0.5683 0.137 Uiso 1 1 calc R U . . .
H10T H 0.5930 0.0419 0.5364 0.137 Uiso 1 1 calc R U . . .
H10U H 0.5420 -0.0024 0.5145 0.137 Uiso 1 1 calc R U . . .
O11 O 0.7504(2) 0.8692(4) 0.4303(3) 0.0618(18) Uani 1 1 d . . . . .
O12 O 0.6761(2) 0.8203(3) 0.4565(2) 0.0457(14) Uani 1 1 d . . . . .
C107 C 0.7024(3) 0.8754(5) 0.4398(3) 0.0331(16) Uani 1 1 d . . . . .
C108 C 0.6769(4) 0.9547(5) 0.4340(4) 0.056(2) Uani 1 1 d . . . . .
H10P H 0.6615 0.9590 0.4007 0.084 Uiso 1 1 calc R U . . .
H10Q H 0.7035 0.9963 0.4387 0.084 Uiso 1 1 calc R U . . .
H10R H 0.6488 0.9607 0.4590 0.084 Uiso 1 1 calc R U . . .
O1S O 0.9853(6) 0.4414(7) 0.7175(6) 0.143(5) Uani 1 1 d . . . . .
C3S C 1.0150(16) 0.325(2) 0.6772(15) 0.33(3) Uani 1 1 d . . . . .
H3SA H 0.9793 0.3126 0.6891 0.490 Uiso 1 1 calc R U . . .
H3SB H 1.0400 0.2847 0.6885 0.490 Uiso 1 1 calc R U . . .
H3SC H 1.0149 0.3271 0.6408 0.490 Uiso 1 1 calc R U . . .
C4S C 1.0315(13) 0.4040(17) 0.6971(10) 0.223(16) Uani 1 1 d . . . . .
H4SA H 1.0588 0.3971 0.7232 0.268 Uiso 1 1 calc R U . . .
H4SB H 1.0466 0.4369 0.6702 0.268 Uiso 1 1 calc R U . . .
C5S C 0.9956(8) 0.5187(9) 0.7357(6) 0.112(5) Uani 1 1 d . . . . .
H5SA H 1.0061 0.5536 0.7079 0.135 Uiso 1 1 calc R U . . .
H5SB H 1.0253 0.5168 0.7598 0.135 Uiso 1 1 calc R U . . .
C6S C 0.9471(8) 0.5514(11) 0.7606(8) 0.133(6) Uani 1 1 d . . . . .
H6SA H 0.9157 0.5385 0.7407 0.200 Uiso 1 1 calc R U . . .
H6SB H 0.9504 0.6090 0.7635 0.200 Uiso 1 1 calc R U . . .
H6SC H 0.9435 0.5280 0.7937 0.200 Uiso 1 1 calc R U . . .
C1S C 0.7809(6) 0.5463(11) 0.2181(5) 0.108(5) Uani 1 1 d . . . . .
H03S H 0.7789 0.5653 0.2533 0.130 Uiso 1 1 calc R U . . .
Cl1 Cl 0.7201(2) 0.5169(3) 0.20407(19) 0.1304(15) Uani 1 1 d . . . . .
Cl2 Cl 0.8270(2) 0.4772(4) 0.21806(19) 0.155(2) Uani 1 1 d . . . . .
Cl3 Cl 0.7997(2) 0.6318(3) 0.18194(17) 0.1376(17) Uani 1 1 d . . . . .
C2S C 0.3767(10) 0.1320(12) 0.7755(9) 0.173(11) Uani 1 1 d . . . . .
H2S H 0.4017 0.0991 0.7554 0.207 Uiso 1 1 calc R U . . .
Cl4 Cl 0.4115(4) 0.1707(4) 0.8173(3) 0.201(3) Uani 1 1 d . . . . .
Cl5 Cl 0.3491(4) 0.2044(5) 0.7325(4) 0.248(5) Uani 1 1 d . . . . .
Cl6 Cl 0.3246(4) 0.0692(6) 0.7911(4) 0.257(5) Uani 1 1 d . . . . .

loop_
_atom_site_aniso_label
_atom_site_aniso_U_11
_atom_site_aniso_U_22
_atom_site_aniso_U_33
_atom_site_aniso_U_23
_atom_site_aniso_U_13
_atom_site_aniso_U_12
O1 0.017(2) 0.040(3) 0.034(3) 0.002(2) -0.006(2) 0.006(2)
O2 0.025(2) 0.043(3) 0.041(3) -0.007(2) 0.002(2) 0.002(2)
O3 0.019(3) 0.034(3) 0.043(3) -0.007(2) 0.006(2) -0.003(2)
O4 0.022(2) 0.061(3) 0.024(3) 0.009(2) -0.003(2) 0.002(2)
N1 0.017(3) 0.031(3) 0.026(3) 0.001(2) -0.001(2) 0.001(2)
N2 0.021(3) 0.043(3) 0.025(3) -0.002(3) -0.004(2) 0.004(3)
N3 0.018(3) 0.036(3) 0.021(3) -0.003(2) -0.002(2) 0.000(2)
N4 0.015(3) 0.045(3) 0.020(3) 0.002(2) 0.000(2) 0.000(2)
C1 0.022(3) 0.027(3) 0.027(4) 0.002(3) 0.006(3) -0.001(3)
C2 0.018(3) 0.027(4) 0.038(4) 0.001(3) -0.002(3) 0.000(3)
C3 0.024(4) 0.042(4) 0.040(4) 0.002(3) 0.010(3) -0.001(3)
C4 0.037(4) 0.070(6) 0.036(4) -0.006(4) 0.015(4) -0.005(4)
C5 0.028(4) 0.066(5) 0.030(4) -0.004(4) 0.001(3) -0.007(4)
C6 0.018(3) 0.040(4) 0.032(4) 0.001(3) 0.003(3) -0.002(3)
C7 0.022(3) 0.035(4) 0.025(4) 0.002(3) 0.001(3) 0.009(3)
C8 0.024(3) 0.035(4) 0.029(4) -0.003(3) 0.000(3) 0.001(3)
C9 0.021(3) 0.035(4) 0.024(3) -0.002(3) -0.005(3) 0.004(3)
C10 0.019(3) 0.038(4) 0.028(4) -0.005(3) -0.002(3) 0.002(3)
C11 0.021(3) 0.048(4) 0.033(4) -0.005(3) 0.001(3) 0.002(3)
C12 0.026(4) 0.050(5) 0.037(4) -0.010(4) -0.006(3) -0.003(3)
C13 0.028(4) 0.051(5) 0.034(4) -0.017(4) -0.002(3) 0.009(3)
C14 0.020(4) 0.033(4) 0.024(3) -0.001(3) -0.001(3) 0.006(3)
C15 0.015(3) 0.029(3) 0.028(4) 0.002(3) -0.002(3) -0.002(3)
C16 0.021(3) 0.032(4) 0.032(4) 0.000(3) -0.008(3) -0.001(3)
C17 0.019(3) 0.030(4) 0.032(4) -0.002(3) 0.001(3) 0.005(3)
C18 0.027(4) 0.037(4) 0.030(4) -0.006(3) 0.000(3) 0.003(3)
C19 0.025(4) 0.043(4) 0.022(3) 0.000(3) -0.002(3) -0.005(3)
C20 0.014(3) 0.033(4) 0.027(3) 0.003(3) -0.004(3) -0.001(3)
C21 0.022(3) 0.035(4) 0.023(4) 0.005(3) -0.002(3) -0.004(3)
C22 0.018(3) 0.036(4) 0.022(4) 0.006(3) -0.001(3) -0.003(3)
C23 0.021(3) 0.026(3) 0.024(4) 0.005(3) -0.008(3) -0.004(3)
C24 0.018(3) 0.027(3) 0.022(3) 0.007(3) -0.003(3) -0.001(3)
C25 0.014(3) 0.028(3) 0.035(4) 0.006(3) -0.003(3) 0.000(3)
C26 0.023(3) 0.033(4) 0.021(3) 0.002(3) -0.006(3) -0.002(3)
C27 0.026(4) 0.035(4) 0.024(3) 0.009(3) -0.004(3) -0.007(3)
C28 0.017(3) 0.026(3) 0.030(4) -0.002(3) -0.007(3) -0.003(3)
C29 0.041(5) 0.060(5) 0.041(4) -0.021(4) -0.004(4) 0.000(4)
C30 0.071(6) 0.089(8) 0.046(5) -0.006(5) -0.013(5) -0.016(6)
C31 0.057(5) 0.061(6) 0.053(5) -0.024(5) -0.006(4) -0.007(4)
C32 0.038(5) 0.084(7) 0.066(6) -0.030(5) -0.009(4) -0.009(5)
C33 0.019(3) 0.046(4) 0.024(3) 0.006(3) -0.006(3) -0.001(3)
C34 0.075(6) 0.058(6) 0.036(4) -0.002(4) -0.028(4) 0.000(5)
C35 0.045(5) 0.081(7) 0.040(5) 0.026(5) -0.013(4) -0.024(5)
C36 0.026(4) 0.091(7) 0.041(5) -0.001(5) -0.012(4) 0.016(4)
O5 0.025(2) 0.062(3) 0.028(3) 0.009(2) 0.004(2) 0.003(2)
O6 0.023(3) 0.039(3) 0.051(3) 0.007(2) -0.006(2) -0.007(2)
O7 0.038(3) 0.056(3) 0.045(3) -0.019(3) -0.007(3) 0.006(3)
O8 0.021(2) 0.038(3) 0.029(2) -0.003(2) 0.000(2) 0.002(2)
N5 0.016(3) 0.041(3) 0.026(3) 0.007(2) 0.000(2) 0.001(2)
N6 0.017(3) 0.037(3) 0.034(3) 0.006(3) -0.005(2) -0.005(2)
N7 0.026(3) 0.049(4) 0.029(3) -0.014(3) -0.003(3) -0.001(3)
N8 0.016(3) 0.032(3) 0.023(3) -0.002(2) 0.001(2) 0.000(2)
C37 0.017(3) 0.032(4) 0.040(4) 0.003(3) -0.004(3) 0.001(3)
C38 0.031(4) 0.039(4) 0.035(4) 0.003(3) -0.002(3) -0.001(3)
C39 0.022(4) 0.042(4) 0.049(5) 0.001(4) 0.005(3) 0.002(3)
C40 0.019(3) 0.035(4) 0.052(5) 0.003(3) 0.000(3) -0.002(3)
C41 0.019(3) 0.027(4) 0.047(4) 0.003(3) -0.011(3) -0.002(3)
C42 0.025(4) 0.028(4) 0.034(4) 0.006(3) -0.004(3) -0.002(3)
C43 0.025(4) 0.031(4) 0.033(4) 0.010(3) -0.009(3) -0.003(3)
C44 0.030(4) 0.030(4) 0.039(4) 0.007(3) -0.014(3) -0.008(3)
C45 0.029(4) 0.037(4) 0.028(4) -0.003(3) -0.009(3) -0.005(3)
C46 0.031(4) 0.043(4) 0.032(4) 0.000(3) -0.009(3) -0.001(3)
C47 0.044(5) 0.043(5) 0.037(4) -0.009(3) -0.010(4) -0.004(3)
C48 0.042(5) 0.052(5) 0.037(4) 0.002(4) -0.013(4) -0.009(4)
C49 0.030(4) 0.045(4) 0.044(5) 0.006(4) -0.013(3) -0.009(3)
C50 0.032(4) 0.050(5) 0.022(3) -0.008(3) -0.009(3) 0.005(4)
C51 0.025(4) 0.045(4) 0.026(4) -0.006(3) -0.001(3) -0.003(3)
C52 0.043(5) 0.078(6) 0.031(4) -0.009(4) 0.001(4) 0.003(4)
C53 0.041(5) 0.090(7) 0.033(4) -0.015(5) 0.012(4) -0.015(4)
C54 0.029(4) 0.065(5) 0.037(4) -0.007(4) 0.013(4) -0.005(4)
C55 0.027(4) 0.042(4) 0.031(4) -0.005(3) 0.002(3) -0.001(3)
C56 0.028(4) 0.030(4) 0.026(3) -0.004(3) 0.004(3) -0.003(3)
C57 0.016(3) 0.029(4) 0.021(3) -0.007(3) -0.001(3) -0.005(3)
C58 0.016(3) 0.027(3) 0.021(3) 0.001(3) -0.001(3) -0.002(2)
C59 0.020(3) 0.034(4) 0.020(3) -0.002(3) -0.006(3) -0.003(3)
C60 0.022(3) 0.034(4) 0.027(4) 0.003(3) -0.003(3) -0.001(3)
C61 0.026(4) 0.044(4) 0.022(4) 0.002(3) 0.004(3) 0.000(3)
C62 0.027(4) 0.034(4) 0.023(3) 0.001(3) -0.004(3) -0.002(3)
C63 0.018(3) 0.030(3) 0.027(4) -0.001(3) -0.002(3) -0.004(3)
C64 0.022(3) 0.037(4) 0.028(4) 0.000(3) -0.002(3) 0.000(3)
C65 0.047(5) 0.083(7) 0.047(5) -0.015(5) -0.014(4) -0.018(5)
C69 0.026(4) 0.062(5) 0.022(4) 0.001(3) 0.000(3) 0.003(3)
C70 0.047(5) 0.085(7) 0.047(5) -0.033(5) -0.014(4) 0.017(5)
C71 0.026(4) 0.069(5) 0.029(4) 0.001(4) -0.008(3) 0.003(4)
C72 0.033(4) 0.119(8) 0.028(4) 0.031(5) -0.014(3) -0.008(5)
N9 0.022(3) 0.026(3) 0.032(3) 0.003(2) 0.000(2) 0.001(2)
C73 0.020(3) 0.031(4) 0.036(4) -0.006(3) -0.003(3) -0.002(3)
C74 0.030(4) 0.034(4) 0.036(4) -0.004(3) -0.001(3) 0.005(3)
C75 0.031(4) 0.039(4) 0.044(4) -0.008(3) -0.005(3) -0.001(3)
C76 0.025(4) 0.049(5) 0.066(6) -0.012(4) -0.007(4) -0.002(3)
C77 0.021(3) 0.040(4) 0.031(4) 0.004(3) -0.001(3) -0.003(3)
C78 0.024(3) 0.035(4) 0.035(4) 0.004(3) 0.002(3) 0.001(3)
C79 0.034(4) 0.046(5) 0.048(5) 0.013(4) 0.003(4) 0.002(3)
C80 0.030(4) 0.048(5) 0.065(6) 0.014(4) 0.012(4) 0.003(3)
C81 0.034(4) 0.030(4) 0.031(4) 0.009(3) 0.000(3) 0.002(3)
C82 0.053(5) 0.037(4) 0.037(4) 0.001(3) -0.010(4) 0.015(4)
C83 0.093(8) 0.060(6) 0.039(5) 0.007(4) -0.012(5) 0.014(5)
C84 0.108(9) 0.100(9) 0.050(6) 0.013(6) -0.015(6) -0.040(8)
C85 0.025(3) 0.026(3) 0.033(4) 0.003(3) 0.002(3) 0.004(3)
C86 0.032(4) 0.037(4) 0.041(4) 0.003(3) 0.008(3) 0.008(3)
C87 0.034(4) 0.032(4) 0.052(5) 0.002(3) 0.006(4) 0.006(3)
C88 0.035(4) 0.050(5) 0.070(6) 0.005(4) 0.015(4) 0.010(4)
N10 0.028(3) 0.032(3) 0.037(3) -0.005(3) 0.004(3) 0.001(2)
C89 0.030(4) 0.029(4) 0.043(4) -0.010(3) -0.003(3) 0.000(3)
C90 0.034(4) 0.042(4) 0.041(4) -0.005(4) 0.008(3) 0.000(3)
C91 0.048(5) 0.045(5) 0.034(4) -0.005(4) -0.005(4) 0.006(4)
C92 0.036(4) 0.057(5) 0.071(6) 0.000(5) -0.006(4) -0.006(4)
C93 0.028(4) 0.036(4) 0.036(4) -0.006(3) 0.000(3) 0.005(3)
C94 0.036(4) 0.037(4) 0.048(5) -0.005(3) 0.005(4) -0.004(3)
C95 0.038(4) 0.045(5) 0.045(5) -0.001(4) 0.002(4) 0.007(4)
C96 0.041(5) 0.055(5) 0.078(7) 0.000(5) 0.023(5) 0.008(4)
C97 0.031(4) 0.029(4) 0.032(4) -0.005(3) 0.002(3) -0.001(3)
C98 0.030(4) 0.038(4) 0.035(4) -0.001(3) -0.001(3) -0.005(3)
C99 0.034(4) 0.033(4) 0.039(4) -0.005(3) 0.009(3) -0.006(3)
C100 0.060(5) 0.055(5) 0.038(5) -0.005(4) -0.003(4) -0.012(4)
C101 0.024(4) 0.042(4) 0.038(4) -0.002(3) 0.005(3) -0.009(3)
C102 0.034(4) 0.058(5) 0.053(5) -0.001(4) 0.008(4) 0.003(4)
C103 0.034(5) 0.125(10) 0.077(7) 0.025(7) 0.018(5) 0.000(6)
C104 0.030(8) 0.052(10) 0.058(10) -0.005(8) 0.003(8) -0.016(7)
C10A 0.086(18) 0.090(18) 0.12(2) 0.018(16) 0.019(17) 0.004(14)
O9 0.043(3) 0.140(7) 0.037(3) 0.036(4) -0.013(3) -0.053(4)
O10 0.042(4) 0.073(4) 0.079(5) 0.032(4) 0.024(3) 0.033(3)
C105 0.029(4) 0.030(4) 0.044(4) 0.008(3) 0.002(3) -0.004(3)
C106 0.063(6) 0.058(6) 0.154(12) 0.036(8) -0.004(8) 0.024(5)
O11 0.047(4) 0.054(4) 0.084(5) 0.023(3) 0.023(3) 0.009(3)
O12 0.040(3) 0.058(4) 0.039(3) 0.017(3) -0.008(2) -0.022(3)
C107 0.028(4) 0.044(4) 0.027(4) 0.001(3) 0.004(3) -0.003(3)
C108 0.051(5) 0.048(5) 0.069(6) 0.001(5) -0.008(5) 0.016(4)
O1S 0.166(11) 0.088(7) 0.173(12) -0.017(8) -0.058(10) 0.011(7)
C3S 0.31(4) 0.25(4) 0.41(6) -0.27(4) -0.07(4) -0.02(3)
C4S 0.31(4) 0.20(3) 0.16(2) -0.036(19) 0.03(2) 0.16(3)
C5S 0.164(16) 0.085(10) 0.087(10) -0.010(8) -0.023(10) -0.018(10)
C6S 0.164(17) 0.094(11) 0.141(15) -0.004(10) 0.009(13) 0.044(11)
C1S 0.113(11) 0.160(15) 0.052(7) 0.033(8) 0.001(7) 0.005(10)
Cl1 0.132(3) 0.143(4) 0.116(3) -0.030(3) 0.008(3) -0.003(3)
Cl2 0.189(5) 0.161(5) 0.114(3) 0.009(3) 0.009(3) 0.084(4)
Cl3 0.194(5) 0.131(3) 0.087(3) -0.002(2) -0.010(3) 0.000(3)
C2S 0.22(2) 0.126(15) 0.172(19) 0.081(14) -0.115(17) -0.092(15)
Cl4 0.310(10) 0.141(5) 0.152(5) -0.044(4) -0.081(6) 0.035(5)
Cl5 0.323(11) 0.163(6) 0.257(9) 0.095(6) -0.146(9) -0.060(6)
Cl6 0.272(9) 0.241(9) 0.257(9) 0.153(8) -0.087(8) -0.081(7)

loop_
_atom_type_symbol
_atom_type_description
_atom_type_scat_dispersion_real
_atom_type_scat_dispersion_imag
_atom_type_scat_source
C C 0.0033 0.0016 'International Tables Vol C Tables 4.2.6.8 and 6.1.1.4'
H H 0.0000 0.0000 'International Tables Vol C Tables 4.2.6.8 and 6.1.1.4'
N N 0.0061 0.0033 'International Tables Vol C Tables 4.2.6.8 and 6.1.1.4'
O O 0.0106 0.0060 'International Tables Vol C Tables 4.2.6.8 and 6.1.1.4'
Cl Cl 0.1484 0.1585 'International Tables Vol C Tables 4.2.6.8 and 6.1.1.4'

loop_
_geom_angle_atom_site_label_1
_geom_angle_atom_site_label_2
_geom_angle_atom_site_label_3
_geom_angle
C28 N1 C1 123.1(5)
C28 N1 H1N 118.4
C1 N1 H1N 118.4
C7 N2 C6 123.0(6)
C7 N2 H2N 118.5
C6 N2 H2N 118.5
C14 N3 C15 124.2(5)
C14 N3 H3N 117.9
C15 N3 H3N 117.9
C21 N4 C20 123.3(5)
C21 N4 H4N 118.3
C20 N4 H4N 118.3
C6 C1 C2 120.0(6)
C6 C1 N1 119.7(5)
C2 C1 N1 120.3(6)
C3 C2 C1 120.5(7)
C3 C2 H2 119.7
C1 C2 H2 119.7
C2 C3 C4 118.5(6)
C2 C3 H3 120.7
C4 C3 H3 120.7
C5 C4 C3 120.8(7)
C5 C4 H4 119.6
C3 C4 H4 119.6
C6 C5 C4 121.0(7)
C6 C5 H5 119.5
C4 C5 H5 119.5
C5 C6 C1 119.0(6)
C5 C6 N2 121.3(6)
C1 C6 N2 119.7(6)
O2 C7 N2 122.2(6)
O2 C7 C8 119.7(6)
N2 C7 C8 118.1(6)
C13 C8 C9 118.6(6)
C13 C8 C7 117.0(6)
C9 C8 C7 124.3(6)
C10 C9 C8 119.0(6)
C10 C9 H9 120.5
C8 C9 H9 120.5
C9 C10 C11 121.0(6)
C9 C10 C14 124.2(6)
C11 C10 C14 114.7(6)
C10 C11 C12 120.9(6)
C10 C11 H11 119.6
C12 C11 H11 119.6
C13 C12 C11 117.6(7)
C13 C12 C29 120.0(7)
C11 C12 C29 122.3(6)
C12 C13 C8 122.9(7)
C12 C13 H13 118.5
C8 C13 H13 118.5
O3 C14 N3 123.8(6)
O3 C14 C10 120.3(6)
N3 C14 C10 115.9(6)
N3 C15 C16 122.8(6)
N3 C15 C20 120.0(5)
C16 C15 C20 117.2(6)
C17 C16 C15 121.9(6)
C17 C16 H16 119.0
C15 C16 H16 119.0
C16 C17 C18 120.3(6)
C16 C17 H17 119.9
C18 C17 H17 119.9
C17 C18 C19 119.1(6)
C17 C18 H18 120.5
C19 C18 H18 120.5
C20 C19 C18 121.0(6)
C20 C19 H19 119.5
C18 C19 H19 119.5
C19 C20 C15 120.5(6)
C19 C20 N4 120.4(6)
C15 C20 N4 119.1(6)
O4 C21 N4 123.6(6)
O4 C21 C22 118.9(6)
N4 C21 C22 117.5(6)
C27 C22 C23 119.0(6)
C27 C22 C21 116.6(6)
C23 C22 C21 124.4(6)
C24 C23 C22 119.6(6)
C24 C23 H23 120.2
C22 C23 H23 120.2
C23 C24 C25 119.8(6)
C23 C24 C28 123.9(6)
C25 C24 C28 116.3(5)
C26 C25 C24 122.0(6)
C26 C25 H25 119.0
C24 C25 H25 119.0
C25 C26 C27 116.9(6)
C25 C26 C33 123.9(6)
C27 C26 C33 119.2(6)
C22 C27 C26 122.7(6)
C22 C27 H27 118.6
C26 C27 H27 118.6
O1 C28 N1 121.3(6)
O1 C28 C24 120.8(6)
N1 C28 C24 117.9(5)
C32 C29 C30 107.3(8)
C32 C29 C12 112.3(7)
C30 C29 C12 108.6(7)
C32 C29 C31 109.4(8)
C30 C29 C31 110.0(8)
C12 C29 C31 109.1(7)
C29 C30 H30A 109.5
C29 C30 H30B 109.5
H30A C30 H30B 109.5
C29 C30 H30C 109.5
H30A C30 H30C 109.5
H30B C30 H30C 109.5
C29 C31 H31A 109.5
C29 C31 H31B 109.5
H31A C31 H31B 109.5
C29 C31 H31C 109.5
H31A C31 H31C 109.5
H31B C31 H31C 109.5
C29 C32 H32A 109.5
C29 C32 H32B 109.5
H32A C32 H32B 109.5
C29 C32 H32C 109.5
H32A C32 H32C 109.5
H32B C32 H32C 109.5
C34 C33 C36 106.7(7)
C34 C33 C35 109.8(7)
C36 C33 C35 108.1(7)
C34 C33 C26 108.7(6)
C36 C33 C26 113.0(6)
C35 C33 C26 110.4(6)
C33 C34 H34A 109.5
C33 C34 H34B 109.5
H34A C34 H34B 109.5
C33 C34 H34C 109.5
H34A C34 H34C 109.5
H34B C34 H34C 109.5
C33 C35 H35A 109.5
C33 C35 H35B 109.5
H35A C35 H35B 109.5
C33 C35 H35C 109.5
H35A C35 H35C 109.5
H35B C35 H35C 109.5
C33 C36 H36A 109.5
C33 C36 H36B 109.5
H36A C36 H36B 109.5
C33 C36 H36C 109.5
H36A C36 H36C 109.5
H36B C36 H36C 109.5
C64 N5 C37 124.1(6)
C64 N5 H5N 117.9
C37 N5 H5N 117.9
C43 N6 C42 123.5(6)
C43 N6 H6N 118.3
C42 N6 H6N 118.3
C50 N7 C51 122.3(6)
C50 N7 H7N 118.8
C51 N7 H7N 118.8
C57 N8 C56 123.5(5)
C57 N8 H8N 118.2
C56 N8 H8N 118.2
N5 C37 C38 120.0(6)
N5 C37 C42 120.6(6)
C38 C37 C42 119.3(6)
C39 C38 C37 119.9(7)
C39 C38 H38 120.0
C37 C38 H38 120.0
C40 C39 C38 119.5(7)
C40 C39 H39 120.2
C38 C39 H39 120.2
C41 C40 C39 121.2(7)
C41 C40 H40 119.4
C39 C40 H40 119.4
C40 C41 C42 120.9(7)
C40 C41 H41 119.5
C42 C41 H41 119.5
C41 C42 C37 119.0(7)
C41 C42 N6 122.6(6)
C37 C42 N6 118.4(6)
O6 C43 N6 123.7(7)
O6 C43 C44 119.9(6)
N6 C43 C44 116.4(6)
C49 C44 C45 119.3(7)
C49 C44 C43 118.3(6)
C45 C44 C43 122.4(6)
C46 C45 C44 119.6(6)
C46 C45 H45 120.2
C44 C45 H45 120.2
C45 C46 C47 120.1(7)
C45 C46 C50 123.3(6)
C47 C46 C50 116.5(7)
C46 C47 C48 121.9(7)
C46 C47 H47 119.0
C48 C47 H47 119.0
C49 C48 C47 115.8(7)
C49 C48 C65 121.7(7)
C47 C48 C65 122.4(8)
C44 C49 C48 123.3(7)
C44 C49 H49 118.4
C48 C49 H49 118.4
O7 C50 N7 121.1(7)
O7 C50 C46 120.4(7)
N7 C50 C46 118.4(6)
C56 C51 C52 119.9(7)
C56 C51 N7 120.8(6)
C52 C51 N7 119.3(6)
C53 C52 C51 120.3(8)
C53 C52 H52 119.8
C51 C52 H52 119.8
C52 C53 C54 119.5(7)
C52 C53 H53 120.3
C54 C53 H53 120.3
C55 C54 C53 121.3(7)
C55 C54 H54 119.4
C53 C54 H54 119.4
C54 C55 C56 120.1(7)
C54 C55 H55 119.9
C56 C55 H55 119.9
C51 C56 C55 118.8(6)
C51 C56 N8 119.4(6)
C55 C56 N8 121.8(6)
O8 C57 N8 123.2(6)
O8 C57 C58 119.8(6)
N8 C57 C58 116.9(5)
C59 C58 C63 120.6(6)
C59 C58 C57 121.6(6)
C63 C58 C57 117.7(5)
C58 C59 C60 118.7(6)
C58 C59 H59 120.6
C60 C59 H59 120.6
C59 C60 C61 119.7(6)
C59 C60 C64 124.3(6)
C61 C60 C64 115.9(6)
C62 C61 C60 121.7(6)
C62 C61 H61 119.1
C60 C61 H61 119.1
C63 C62 C61 118.1(6)
C63 C62 C69 123.3(6)
C61 C62 C69 118.6(6)
C62 C63 C58 121.0(6)
C62 C63 H63 119.5
C58 C63 H63 119.5
O5 C64 N5 122.0(6)
O5 C64 C60 120.8(6)
N5 C64 C60 117.2(6)
C68B C65 C67B 124(2)
C68B C65 C48 111.4(16)
C67B C65 C48 116.2(15)
C68A C65 C48 110.2(10)
C68A C65 C67A 110.3(11)
C48 C65 C67A 112.7(9)
C68A C65 C66A 110.7(11)
C48 C65 C66A 109.5(9)
C67A C65 C66A 103.3(10)
C68B C65 C66B 102.6(19)
C67B C65 C66B 91.6(17)
C48 C65 C66B 105.0(14)
C65 C66A H66A 109.5
C65 C66A H66B 109.5
H66A C66A H66B 109.5
C65 C66A H66C 109.5
H66A C66A H66C 109.5
H66B C66A H66C 109.5
C65 C67A H67A 109.5
C65 C67A H67B 109.5
H67A C67A H67B 109.5
C65 C67A H67C 109.5
H67A C67A H67C 109.5
H67B C67A H67C 109.5
C65 C68A H68A 109.5
C65 C68A H68B 109.5
H68A C68A H68B 109.5
C65 C68A H68C 109.5
H68A C68A H68C 109.5
H68B C68A H68C 109.5
C65 C66B H66D 109.5
C65 C66B H66E 109.5
H66D C66B H66E 109.5
C65 C66B H66F 109.5
H66D C66B H66F 109.5
H66E C66B H66F 109.5
C65 C67B H67D 109.5
C65 C67B H67E 109.5
H67D C67B H67E 109.5
C65 C67B H67F 109.5
H67D C67B H67F 109.5
H67E C67B H67F 109.5
C65 C68B H68D 109.5
C65 C68B H68E 109.5
H68D C68B H68E 109.5
C65 C68B H68F 109.5
H68D C68B H68F 109.5
H68E C68B H68F 109.5
C72 C69 C71 108.5(7)
C72 C69 C70 112.0(8)
C71 C69 C70 106.9(7)
C72 C69 C62 108.8(6)
C71 C69 C62 112.7(6)
C70 C69 C62 108.0(7)
C69 C70 H70A 109.5
C69 C70 H70B 109.5
H70A C70 H70B 109.5
C69 C70 H70C 109.5
H70A C70 H70C 109.5
H70B C70 H70C 109.5
C69 C71 H71A 109.5
C69 C71 H71B 109.5
H71A C71 H71B 109.5
C69 C71 H71C 109.5
H71A C71 H71C 109.5
H71B C71 H71C 109.5
C69 C72 H72A 109.5
C69 C72 H72B 109.5
H72A C72 H72B 109.5
C69 C72 H72C 109.5
H72A C72 H72C 109.5
H72B C72 H72C 109.5
C73 N9 C85 109.8(5)
C73 N9 C81 106.8(5)
C85 N9 C81 111.3(5)
C73 N9 C77 111.9(5)
C85 N9 C77 105.1(5)
C81 N9 C77 111.9(5)
N9 C73 C74 117.1(6)
N9 C73 H73A 108.0
C74 C73 H73A 108.0
N9 C73 H73B 108.0
C74 C73 H73B 108.0
H73A C73 H73B 107.3
C73 C74 C75 111.1(6)
C73 C74 H74A 109.4
C75 C74 H74A 109.4
C73 C74 H74B 109.4
C75 C74 H74B 109.4
H74A C74 H74B 108.0
C74 C75 C76 112.5(6)
C74 C75 H75A 109.1
C76 C75 H75A 109.1
C74 C75 H75B 109.1
C76 C75 H75B 109.1
H75A C75 H75B 107.8
C75 C76 H76A 109.5
C75 C76 H76B 109.5
H76A C76 H76B 109.5
C75 C76 H76C 109.5
H76A C76 H76C 109.5
H76B C76 H76C 109.5
N9 C77 C78 116.4(6)
N9 C77 H77A 108.2
C78 C77 H77A 108.2
N9 C77 H77B 108.2
C78 C77 H77B 108.2
H77A C77 H77B 107.3
C77 C78 C79 108.0(6)
C77 C78 H78A 110.1
C79 C78 H78A 110.1
C77 C78 H78B 110.1
C79 C78 H78B 110.1
H78A C78 H78B 108.4
C80 C79 C78 112.8(7)
C80 C79 H79A 109.0
C78 C79 H79A 109.0
C80 C79 H79B 109.0
C78 C79 H79B 109.0
H79A C79 H79B 107.8
C79 C80 H80A 109.5
C79 C80 H80B 109.5
H80A C80 H80B 109.5
C79 C80 H80C 109.5
H80A C80 H80C 109.5
H80B C80 H80C 109.5
C82 C81 N9 115.9(6)
C82 C81 H81A 108.3
N9 C81 H81A 108.3
C82 C81 H81B 108.3
N9 C81 H81B 108.3
H81A C81 H81B 107.4
C81 C82 C83 109.4(7)
C81 C82 H82A 109.8
C83 C82 H82A 109.8
C81 C82 H82B 109.8
C83 C82 H82B 109.8
H82A C82 H82B 108.2
C84 C83 C82 114.0(9)
C84 C83 H83A 108.7
C82 C83 H83A 108.7
C84 C83 H83B 108.7
C82 C83 H83B 108.7
H83A C83 H83B 107.6
C83 C84 H84A 109.5
C83 C84 H84B 109.5
H84A C84 H84B 109.5
C83 C84 H84C 109.5
H84A C84 H84C 109.5
H84B C84 H84C 109.5
N9 C85 C86 116.5(5)
N9 C85 H85A 108.2
C86 C85 H85A 108.2
N9 C85 H85B 108.2
C86 C85 H85B 108.2
H85A C85 H85B 107.3
C87 C86 C85 108.4(6)
C87 C86 H86A 110.0
C85 C86 H86A 110.0
C87 C86 H86B 110.0
C85 C86 H86B 110.0
H86A C86 H86B 108.4
C88 C87 C86 114.0(7)
C88 C87 H87A 108.8
C86 C87 H87A 108.8
C88 C87 H87B 108.8
C86 C87 H87B 108.8
H87A C87 H87B 107.6
C87 C88 H88A 109.5
C87 C88 H88B 109.5
H88A C88 H88B 109.5
C87 C88 H88C 109.5
H88A C88 H88C 109.5
H88B C88 H88C 109.5
C97 N10 C93 110.9(5)
C97 N10 C101 110.7(5)
C93 N10 C101 107.1(5)
C97 N10 C89 107.0(5)
C93 N10 C89 110.3(5)
C101 N10 C89 110.9(6)
N10 C89 C90 117.4(6)
N10 C89 H89A 107.9
C90 C89 H89A 107.9
N10 C89 H89B 107.9
C90 C89 H89B 107.9
H89A C89 H89B 107.2
C91 C90 C89 111.4(7)
C91 C90 H90A 109.4
C89 C90 H90A 109.4
C91 C90 H90B 109.4
C89 C90 H90B 109.4
H90A C90 H90B 108.0
C90 C91 C92 114.0(7)
C90 C91 H91A 108.8
C92 C91 H91A 108.8
C90 C91 H91B 108.8
C92 C91 H91B 108.8
H91A C91 H91B 107.7
C91 C92 H92A 109.5
C91 C92 H92B 109.5
H92A C92 H92B 109.5
C91 C92 H92C 109.5
H92A C92 H92C 109.5
H92B C92 H92C 109.5
N10 C93 C94 115.9(6)
N10 C93 H93A 108.3
C94 C93 H93A 108.3
N10 C93 H93B 108.3
C94 C93 H93B 108.3
H93A C93 H93B 107.4
C95 C94 C93 108.5(7)
C95 C94 H94A 110.0
C93 C94 H94A 110.0
C95 C94 H94B 110.0
C93 C94 H94B 110.0
H94A C94 H94B 108.4
C96 C95 C94 114.4(7)
C96 C95 H95A 108.7
C94 C95 H95A 108.7
C96 C95 H95B 108.7
C94 C95 H95B 108.7
H95A C95 H95B 107.6
C95 C96 H96A 109.5
C95 C96 H96B 109.5
H96A C96 H96B 109.5
C95 C96 H96C 109.5
H96A C96 H96C 109.5
H96B C96 H96C 109.5
N10 C97 C98 117.2(6)
N10 C97 H97A 108.0
C98 C97 H97A 108.0
N10 C97 H97B 108.0
C98 C97 H97B 108.0
H97A C97 H97B 107.2
C97 C98 C99 109.0(6)
C97 C98 H98A 109.9
C99 C98 H98A 109.9
C97 C98 H98B 109.9
C99 C98 H98B 109.9
H98A C98 H98B 108.3
C98 C99 C100 112.6(6)
C98 C99 H99A 109.1
C100 C99 H99A 109.1
C98 C99 H99B 109.1
C100 C99 H99B 109.1
H99A C99 H99B 107.8
C99 C100 H10C 109.5
C99 C100 H10D 109.5
H10C C100 H10D 109.5
C99 C100 H10E 109.5
H10C C100 H10E 109.5
H10D C100 H10E 109.5
C102 C101 N10 116.2(6)
C102 C101 H10A 108.2
N10 C101 H10A 108.2
C102 C101 H10B 108.2
N10 C101 H10B 108.2
H10A C101 H10B 107.4
C101 C102 C103 110.8(8)
C101 C102 H10F 109.5
C103 C102 H10F 109.5
C101 C102 H10G 109.5
C103 C102 H10G 109.5
H10F C102 H10G 108.1
C104 C103 C102 116.2(11)
C10A C103 C102 125.5(15)
C104 C103 H10H 108.2
C102 C103 H10H 108.2
C104 C103 H10I 108.2
C102 C103 H10I 108.2
H10H C103 H10I 107.4
C10A C103 H10Y 106.0
C102 C103 H10Y 106.0
C10A C103 H10Z 106.0
C102 C103 H10Z 106.0
H10Y C103 H10Z 106.3
C103 C104 H10J 109.5
C103 C104 H10K 109.5
H10J C104 H10K 109.5
C103 C104 H10L 109.5
H10J C104 H10L 109.5
H10K C104 H10L 109.5
C103 C10A H10M 109.5
C103 C10A H10N 109.5
H10M C10A H10N 109.5
C103 C10A H10O 109.5
H10M C10A H10O 109.5
H10N C10A H10O 109.5
O9 C105 O10 123.3(8)
O9 C105 C106 118.5(8)
O10 C105 C106 118.2(8)
C105 C106 H10S 109.5
C105 C106 H10T 109.5
H10S C106 H10T 109.5
C105 C106 H10U 109.5
H10S C106 H10U 109.5
H10T C106 H10U 109.5
O12 C107 O11 122.5(7)
O12 C107 C108 119.0(7)
O11 C107 C108 118.4(7)
C107 C108 H10P 109.5
C107 C108 H10Q 109.5
H10P C108 H10Q 109.5
C107 C108 H10R 109.5
H10P C108 H10R 109.5
H10Q C108 H10R 109.5
C5S O1S C4S 113.0(19)
C4S C3S H3SA 109.5
C4S C3S H3SB 109.5
H3SA C3S H3SB 109.5
C4S C3S H3SC 109.5
H3SA C3S H3SC 109.5
H3SB C3S H3SC 109.5
O1S C4S C3S 108(3)
O1S C4S H4SA 110.2
C3S C4S H4SA 110.2
O1S C4S H4SB 110.2
C3S C4S H4SB 110.2
H4SA C4S H4SB 108.5
O1S C5S C6S 110.2(16)
O1S C5S H5SA 109.6
C6S C5S H5SA 109.6
O1S C5S H5SB 109.6
C6S C5S H5SB 109.6
H5SA C5S H5SB 108.1
C5S C6S H6SA 109.5
C5S C6S H6SB 109.5
H6SA C6S H6SB 109.5
C5S C6S H6SC 109.5
H6SA C6S H6SC 109.5
H6SB C6S H6SC 109.5
Cl2 C1S Cl1 116.2(12)
Cl2 C1S Cl3 112.4(8)
Cl1 C1S Cl3 111.1(8)
Cl2 C1S H03S 105.4
Cl1 C1S H03S 105.4
Cl3 C1S H03S 105.4
Cl4 C2S Cl6 120.2(15)
Cl4 C2S Cl5 112.9(11)
Cl6 C2S Cl5 105.9(12)
Cl4 C2S H2S 105.6
Cl6 C2S H2S 105.6
Cl5 C2S H2S 105.6

loop_
_geom_bond_atom_site_label_1
_geom_bond_atom_site_label_2
_geom_bond_distance
O1 C28 1.239(8)
O2 C7 1.222(8)
O3 C14 1.211(8)
O4 C21 1.238(8)
N1 C28 1.362(9)
N1 C1 1.431(9)
N1 H1N 0.8800
N2 C7 1.350(9)
N2 C6 1.425(9)
N2 H2N 0.8800
N3 C14 1.362(9)
N3 C15 1.395(9)
N3 H3N 0.8800
N4 C21 1.341(9)
N4 C20 1.424(8)
N4 H4N 0.8800
C1 C6 1.390(10)
C1 C2 1.394(9)
C2 C3 1.385(11)
C2 H2 0.9500
C3 C4 1.388(12)
C3 H3 0.9500
C4 C5 1.376(11)
C4 H4 0.9500
C5 C6 1.371(11)
C5 H5 0.9500
C7 C8 1.474(9)
C8 C13 1.390(10)
C8 C9 1.412(10)
C9 C10 1.376(9)
C9 H9 0.9500
C10 C11 1.387(10)
C10 C14 1.527(9)
C11 C12 1.399(11)
C11 H11 0.9500
C12 C13 1.372(10)
C12 C29 1.539(11)
C13 H13 0.9500
C15 C16 1.395(9)
C15 C20 1.417(9)
C16 C17 1.362(10)
C16 H16 0.9500
C17 C18 1.386(10)
C17 H17 0.9500
C18 C19 1.386(10)
C18 H18 0.9500
C19 C20 1.366(10)
C19 H19 0.9500
C21 C22 1.492(9)
C22 C27 1.377(10)
C22 C23 1.395(9)
C23 C24 1.379(9)
C23 H23 0.9500
C24 C25 1.399(9)
C24 C28 1.481(10)
C25 C26 1.369(10)
C25 H25 0.9500
C26 C27 1.400(10)
C26 C33 1.534(9)
C27 H27 0.9500
C29 C32 1.497(12)
C29 C30 1.524(14)
C29 C31 1.544(13)
C30 H30A 0.9800
C30 H30B 0.9800
C30 H30C 0.9800
C31 H31A 0.9800
C31 H31B 0.9800
C31 H31C 0.9800
C32 H32A 0.9800
C32 H32B 0.9800
C32 H32C 0.9800
C33 C34 1.509(12)
C33 C36 1.519(10)
C33 C35 1.525(11)
C34 H34A 0.9800
C34 H34B 0.9800
C34 H34C 0.9800
C35 H35A 0.9800
C35 H35B 0.9800
C35 H35C 0.9800
C36 H36A 0.9800
C36 H36B 0.9800
C36 H36C 0.9800
O5 C64 1.233(9)
O6 C43 1.218(8)
O7 C50 1.214(9)
O8 C57 1.231(8)
N5 C64 1.364(9)
N5 C37 1.403(8)
N5 H5N 0.8800
N6 C43 1.351(9)
N6 C42 1.424(10)
N6 H6N 0.8800
N7 C50 1.368(10)
N7 C51 1.415(9)
N7 H7N 0.8800
N8 C57 1.350(9)
N8 C56 1.404(9)
N8 H8N 0.8800
C37 C38 1.405(11)
C37 C42 1.411(10)
C38 C39 1.387(10)
C38 H38 0.9500
C39 C40 1.374(11)
C39 H39 0.9500
C40 C41 1.371(11)
C40 H40 0.9500
C41 C42 1.378(10)
C41 H41 0.9500
C43 C44 1.514(11)
C44 C49 1.376(11)
C44 C45 1.395(10)
C45 C46 1.380(11)
C45 H45 0.9500
C46 C47 1.389(11)
C46 C50 1.493(11)
C47 C48 1.405(12)
C47 H47 0.9500
C48 C49 1.397(12)
C48 C65 1.512(11)
C49 H49 0.9500
C51 C56 1.392(10)
C51 C52 1.399(11)
C52 C53 1.375(12)
C52 H52 0.9500
C53 C54 1.376(12)
C53 H53 0.9500
C54 C55 1.368(11)
C54 H54 0.9500
C55 C56 1.402(10)
C55 H55 0.9500
C57 C58 1.498(9)
C58 C59 1.385(9)
C58 C63 1.408(9)
C59 C60 1.396(10)
C59 H59 0.9500
C60 C61 1.402(10)
C60 C64 1.487(10)
C61 C62 1.386(10)
C61 H61 0.9500
C62 C63 1.378(10)
C62 C69 1.548(10)
C63 H63 0.9500
C65 C68B 1.34(3)
C65 C67B 1.47(3)
C65 C68A 1.48(2)
C65 C67A 1.541(19)
C65 C66A 1.547(18)
C65 C66B 1.75(3)
C66A H66A 0.9800
C66A H66B 0.9800
C66A H66C 0.9800
C67A H67A 0.9800
C67A H67B 0.9800
C67A H67C 0.9800
C68A H68A 0.9800
C68A H68B 0.9800
C68A H68C 0.9800
C66B H66D 0.9800
C66B H66E 0.9800
C66B H66F 0.9800
C67B H67D 0.9800
C67B H67E 0.9800
C67B H67F 0.9800
C68B H68D 0.9800
C68B H68E 0.9800
C68B H68F 0.9800
C69 C72 1.500(12)
C69 C71 1.520(10)
C69 C70 1.540(13)
C70 H70A 0.9800
C70 H70B 0.9800
C70 H70C 0.9800
C71 H71A 0.9800
C71 H71B 0.9800
C71 H71C 0.9800
C72 H72A 0.9800
C72 H72B 0.9800
C72 H72C 0.9800
N9 C73 1.506(9)
N9 C85 1.508(8)
N9 C81 1.515(9)
N9 C77 1.523(9)
C73 C74 1.514(10)
C73 H73A 0.9900
C73 H73B 0.9900
C74 C75 1.532(10)
C74 H74A 0.9900
C74 H74B 0.9900
C75 C76 1.541(11)
C75 H75A 0.9900
C75 H75B 0.9900
C76 H76A 0.9800
C76 H76B 0.9800
C76 H76C 0.9800
C77 C78 1.524(10)
C77 H77A 0.9900
C77 H77B 0.9900
C78 C79 1.525(10)
C78 H78A 0.9900
C78 H78B 0.9900
C79 C80 1.515(11)
C79 H79A 0.9900
C79 H79B 0.9900
C80 H80A 0.9800
C80 H80B 0.9800
C80 H80C 0.9800
C81 C82 1.486(11)
C81 H81A 0.9900
C81 H81B 0.9900
C82 C83 1.551(12)
C82 H82A 0.9900
C82 H82B 0.9900
C83 C84 1.457(16)
C83 H83A 0.9900
C83 H83B 0.9900
C84 H84A 0.9800
C84 H84B 0.9800
C84 H84C 0.9800
C85 C86 1.541(10)
C85 H85A 0.9900
C85 H85B 0.9900
C86 C87 1.511(10)
C86 H86A 0.9900
C86 H86B 0.9900
C87 C88 1.511(11)
C87 H87A 0.9900
C87 H87B 0.9900
C88 H88A 0.9800
C88 H88B 0.9800
C88 H88C 0.9800
N10 C97 1.506(10)
N10 C93 1.512(9)
N10 C101 1.515(9)
N10 C89 1.518(9)
C89 C90 1.529(11)
C89 H89A 0.9900
C89 H89B 0.9900
C90 C91 1.507(11)
C90 H90A 0.9900
C90 H90B 0.9900
C91 C92 1.523(12)
C91 H91A 0.9900
C91 H91B 0.9900
C92 H92A 0.9800
C92 H92B 0.9800
C92 H92C 0.9800
C93 C94 1.520(11)
C93 H93A 0.9900
C93 H93B 0.9900
C94 C95 1.515(11)
C94 H94A 0.9900
C94 H94B 0.9900
C95 C96 1.503(12)
C95 H95A 0.9900
C95 H95B 0.9900
C96 H96A 0.9800
C96 H96B 0.9800
C96 H96C 0.9800
C97 C98 1.510(10)
C97 H97A 0.9900
C97 H97B 0.9900
C98 C99 1.524(11)
C98 H98A 0.9900
C98 H98B 0.9900
C99 C100 1.524(11)
C99 H99A 0.9900
C99 H99B 0.9900
C100 H10C 0.9800
C100 H10D 0.9800
C100 H10E 0.9800
C101 C102 1.509(11)
C101 H10A 0.9900
C101 H10B 0.9900
C102 C103 1.528(13)
C102 H10F 0.9900
C102 H10G 0.9900
C103 C104 1.36(2)
C103 C10A 1.38(3)
C103 H10H 0.9900
C103 H10I 0.9900
C103 H10Y 0.9900
C103 H10Z 0.9900
C104 H10J 0.9800
C104 H10K 0.9800
C104 H10L 0.9800
C10A H10M 0.9800
C10A H10N 0.9800
C10A H10O 0.9800
O9 C105 1.219(9)
O10 C105 1.234(9)
C105 C106 1.503(13)
C106 H10S 0.9800
C106 H10T 0.9800
C106 H10U 0.9800
O11 C107 1.241(9)
O12 C107 1.230(9)
C107 C108 1.494(12)
C108 H10P 0.9800
C108 H10Q 0.9800
C108 H10R 0.9800
O1S C5S 1.418(18)
O1S C4S 1.43(3)
C3S C4S 1.49(4)
C3S H3SA 0.9800
C3S H3SB 0.9800
C3S H3SC 0.9800
C4S H4SA 0.9900
C4S H4SB 0.9900
C5S C6S 1.50(2)
C5S H5SA 0.9900
C5S H5SB 0.9900
C6S H6SA 0.9800
C6S H6SB 0.9800
C6S H6SC 0.9800
C1S Cl2 1.647(17)
C1S Cl1 1.655(16)
C1S Cl3 1.807(16)
C1S H03S 1.0000
C2S Cl4 1.569(19)
C2S Cl6 1.74(2)
C2S Cl5 1.823(18)
C2S H2S 1.0000

loop_
_geom_hbond_atom_site_label_D
_geom_hbond_atom_site_label_H
_geom_hbond_atom_site_label_A
_geom_hbond_distance_DH
_geom_hbond_distance_HA
_geom_hbond_distance_DA
_geom_hbond_angle_DHA
_geom_hbond_site_symmetry_A
N1 H1N O10 0.88 1.96 2.736(8) 145.8 .
N2 H2N O10 0.88 2.16 2.912(10) 143.5 .
N3 H3N O9 0.88 1.90 2.744(7) 160.8 .
N4 H4N O9 0.88 1.91 2.747(8) 157.9 .
N5 H5N O12 0.88 1.94 2.800(8) 164.9 .
N6 H6N O12 0.88 1.94 2.797(7) 165.5 .
N7 H7N O11 0.88 2.50 3.209(10) 137.5 .
N8 H8N O11 0.88 2.01 2.754(8) 141.9 .
C2 H2 O3 0.95 2.57 3.350(8) 139.4 3_455
C41 H41 O8 0.95 2.64 3.219(8) 119.9 3_465
C55 H55 O6 0.95 2.60 3.385(9) 140.6 3_565
C73 H73B O6 0.99 2.59 3.471(9) 148.1 .
C74 H74A O2 0.99 2.50 3.425(9) 155.7 .
C78 H78A O11 0.99 2.66 3.627(11) 166.8 3_465
C81 H81B O6 0.99 2.54 3.455(9) 153.3 .
C82 H82B O1 0.99 2.53 3.294(9) 134.0 .
C85 H85A O1 0.99 2.47 3.436(9) 164.5 .
C86 H86B O6 0.99 2.46 3.328(9) 146.3 .
C89 H89A O3 0.99 2.47 3.367(9) 150.6 .
C90 H90A O7 0.99 2.48 3.446(10) 163.6 .
C93 H93B O8 0.99 2.51 3.472(9) 164.4 .
C94 H94A O3 0.99 2.45 3.315(10) 145.7 .
C97 H97A N1 0.99 2.68 3.611(9) 157.8 3
C97 H97B O3 0.99 2.64 3.538(8) 150.5 .
C101 H10B O8 0.99 2.64 3.552(9) 152.6 .
C1S H03S O7 1.00 2.24 3.181(16) 157.3 .
C2S H2S O1S 1.00 2.44 3.39(4) 158.0 3_455

loop_
_geom_torsion_atom_site_label_1
_geom_torsion_atom_site_label_2
_geom_torsion_atom_site_label_3
_geom_torsion_atom_site_label_4
_geom_torsion
C28 N1 C1 C6 -136.9(7)
C28 N1 C1 C2 44.2(9)
C6 C1 C2 C3 2.1(10)
N1 C1 C2 C3 -179.0(6)
C1 C2 C3 C4 -0.7(11)
C2 C3 C4 C5 -2.1(12)
C3 C4 C5 C6 3.6(13)
C4 C5 C6 C1 -2.2(12)
C4 C5 C6 N2 178.7(8)
C2 C1 C6 C5 -0.7(11)
N1 C1 C6 C5 -179.6(7)
C2 C1 C6 N2 178.5(6)
N1 C1 C6 N2 -0.5(10)
C7 N2 C6 C5 -41.7(10)
C7 N2 C6 C1 139.2(7)
C6 N2 C7 O2 -3.3(10)
C6 N2 C7 C8 176.8(6)
O2 C7 C8 C13 23.5(10)
N2 C7 C8 C13 -156.6(7)
O2 C7 C8 C9 -152.8(7)
N2 C7 C8 C9 27.1(10)
C13 C8 C9 C10 -1.4(11)
C7 C8 C9 C10 174.9(7)
C8 C9 C10 C11 1.3(11)
C8 C9 C10 C14 -175.2(6)
C9 C10 C11 C12 0.2(11)
C14 C10 C11 C12 177.0(7)
C10 C11 C12 C13 -1.6(12)
C10 C11 C12 C29 175.6(8)
C11 C12 C13 C8 1.5(12)
C29 C12 C13 C8 -175.8(8)
C9 C8 C13 C12 -0.1(12)
C7 C8 C13 C12 -176.6(7)
C15 N3 C14 O3 -0.5(10)
C15 N3 C14 C10 178.0(6)
C9 C10 C14 O3 157.7(7)
C11 C10 C14 O3 -19.0(10)
C9 C10 C14 N3 -20.9(10)
C11 C10 C14 N3 162.4(6)
C14 N3 C15 C16 39.8(10)
C14 N3 C15 C20 -141.9(6)
N3 C15 C16 C17 -179.7(6)
C20 C15 C16 C17 1.9(10)
C15 C16 C17 C18 -2.7(11)
C16 C17 C18 C19 0.7(11)
C17 C18 C19 C20 2.0(11)
C18 C19 C20 C15 -2.8(10)
C18 C19 C20 N4 176.6(6)
N3 C15 C20 C19 -177.6(6)
C16 C15 C20 C19 0.8(10)
N3 C15 C20 N4 2.9(9)
C16 C15 C20 N4 -178.6(6)
C21 N4 C20 C19 -39.2(10)
C21 N4 C20 C15 140.2(7)
C20 N4 C21 O4 -4.8(11)
C20 N4 C21 C22 175.9(6)
O4 C21 C22 C27 19.6(10)
N4 C21 C22 C27 -161.0(6)
O4 C21 C22 C23 -159.0(7)
N4 C21 C22 C23 20.3(10)
C27 C22 C23 C24 -1.8(10)
C21 C22 C23 C24 176.8(6)
C22 C23 C24 C25 3.0(9)
C22 C23 C24 C28 -174.1(6)
C23 C24 C25 C26 -1.5(10)
C28 C24 C25 C26 175.7(6)
C24 C25 C26 C27 -0.9(10)
C24 C25 C26 C33 176.9(6)
C23 C22 C27 C26 -0.7(10)
C21 C22 C27 C26 -179.5(6)
C25 C26 C27 C22 2.1(10)
C33 C26 C27 C22 -175.9(6)
C1 N1 C28 O1 0.5(10)
C1 N1 C28 C24 177.1(6)
C23 C24 C28 O1 153.1(6)
C25 C24 C28 O1 -24.0(9)
C23 C24 C28 N1 -23.5(9)
C25 C24 C28 N1 159.4(6)
C13 C12 C29 C32 -169.9(8)
C11 C12 C29 C32 13.0(12)
C13 C12 C29 C30 71.6(10)
C11 C12 C29 C30 -105.5(9)
C13 C12 C29 C31 -48.3(11)
C11 C12 C29 C31 134.6(8)
C25 C26 C33 C34 -112.4(8)
C27 C26 C33 C34 65.5(9)
C25 C26 C33 C36 5.9(10)
C27 C26 C33 C36 -176.3(7)
C25 C26 C33 C35 127.1(8)
C27 C26 C33 C35 -55.1(9)
C64 N5 C37 C38 37.6(10)
C64 N5 C37 C42 -144.7(7)
N5 C37 C38 C39 -178.8(7)
C42 C37 C38 C39 3.5(11)
C37 C38 C39 C40 -3.7(11)
C38 C39 C40 C41 1.0(11)
C39 C40 C41 C42 1.8(11)
C40 C41 C42 C37 -2.0(10)
C40 C41 C42 N6 -179.6(6)
N5 C37 C42 C41 -178.4(6)
C38 C37 C42 C41 -0.7(10)
N5 C37 C42 N6 -0.6(10)
C38 C37 C42 N6 177.1(6)
C43 N6 C42 C41 -41.6(10)
C43 N6 C42 C37 140.7(7)
C42 N6 C43 O6 4.2(10)
C42 N6 C43 C44 -175.7(6)
O6 C43 C44 C49 14.0(10)
N6 C43 C44 C49 -166.1(6)
O6 C43 C44 C45 -163.9(7)
N6 C43 C44 C45 16.0(10)
C49 C44 C45 C46 -0.9(11)
C43 C44 C45 C46 176.9(7)
C44 C45 C46 C47 -0.5(11)
C44 C45 C46 C50 -178.0(7)
C45 C46 C47 C48 1.9(12)
C50 C46 C47 C48 179.6(7)
C46 C47 C48 C49 -1.8(12)
C46 C47 C48 C65 177.0(8)
C45 C44 C49 C48 1.0(11)
C43 C44 C49 C48 -176.9(7)
C47 C48 C49 C44 0.3(12)
C65 C48 C49 C44 -178.5(8)
C51 N7 C50 O7 3.0(11)
C51 N7 C50 C46 -176.1(6)
C45 C46 C50 O7 152.7(8)
C47 C46 C50 O7 -24.9(11)
C45 C46 C50 N7 -28.2(11)
C47 C46 C50 N7 154.2(7)
C50 N7 C51 C56 -128.4(8)
C50 N7 C51 C52 52.3(11)
C56 C51 C52 C53 3.1(13)
N7 C51 C52 C53 -177.6(9)
C51 C52 C53 C54 -1.2(15)
C52 C53 C54 C55 -1.8(15)
C53 C54 C55 C56 2.8(13)
C52 C51 C56 C55 -2.1(11)
N7 C51 C56 C55 178.6(7)
C52 C51 C56 N8 174.0(7)
N7 C51 C56 N8 -5.3(10)
C54 C55 C56 C51 -0.8(11)
C54 C55 C56 N8 -176.8(7)
C57 N8 C56 C51 141.6(7)
C57 N8 C56 C55 -42.4(10)
C56 N8 C57 O8 -2.2(10)
C56 N8 C57 C58 -179.1(6)
O8 C57 C58 C59 -149.8(6)
N8 C57 C58 C59 27.2(9)
O8 C57 C58 C63 25.9(9)
N8 C57 C58 C63 -157.2(6)
C63 C58 C59 C60 -0.8(10)
C57 C58 C59 C60 174.7(6)
C58 C59 C60 C61 0.2(10)
C58 C59 C60 C64 -176.2(6)
C59 C60 C61 C62 1.8(11)
C64 C60 C61 C62 178.5(7)
C60 C61 C62 C63 -3.1(11)
C60 C61 C62 C69 178.0(7)
C61 C62 C63 C58 2.4(10)
C69 C62 C63 C58 -178.7(7)
C59 C58 C63 C62 -0.5(10)
C57 C58 C63 C62 -176.2(6)
C37 N5 C64 O5 8.6(11)
C37 N5 C64 C60 -170.9(6)
C59 C60 C64 O5 156.2(7)
C61 C60 C64 O5 -20.3(10)
C59 C60 C64 N5 -24.3(10)
C61 C60 C64 N5 159.2(7)
C49 C48 C65 C68B 131.4(18)
C47 C48 C65 C68B -47(2)
C49 C48 C65 C67B -18.8(19)
C47 C48 C65 C67B 162.5(16)
C49 C48 C65 C68A -67.0(13)
C47 C48 C65 C68A 114.4(11)
C49 C48 C65 C67A 169.3(10)
C47 C48 C65 C67A -9.4(14)
C49 C48 C65 C66A 55.0(12)
C47 C48 C65 C66A -123.7(10)
C49 C48 C65 C66B -118.3(14)
C47 C48 C65 C66B 63.0(15)
C63 C62 C69 C72 -120.3(8)
C61 C62 C69 C72 58.6(9)
C63 C62 C69 C71 0.1(10)
C61 C62 C69 C71 179.0(7)
C63 C62 C69 C70 118.0(8)
C61 C62 C69 C70 -63.1(9)
C85 N9 C73 C74 -65.0(7)
C81 N9 C73 C74 174.1(6)
C77 N9 C73 C74 51.2(7)
N9 C73 C74 C75 147.7(6)
C73 C74 C75 C76 -72.6(8)
C73 N9 C77 C78 58.8(8)
C85 N9 C77 C78 177.9(6)
C81 N9 C77 C78 -61.1(8)
N9 C77 C78 C79 173.6(6)
C77 C78 C79 C80 176.8(7)
C73 N9 C81 C82 -178.9(6)
C85 N9 C81 C82 61.2(8)
C77 N9 C81 C82 -56.0(8)
N9 C81 C82 C83 -164.9(7)
C81 C82 C83 C84 167.5(10)
C73 N9 C85 C86 -75.4(7)
C81 N9 C85 C86 42.8(8)
C77 N9 C85 C86 164.1(6)
N9 C85 C86 C87 166.2(6)
C85 C86 C87 C88 168.9(7)
C97 N10 C89 C90 -172.4(6)
C93 N10 C89 C90 66.9(8)
C101 N10 C89 C90 -51.5(8)
N10 C89 C90 C91 -151.2(6)
C89 C90 C91 C92 74.1(9)
C97 N10 C93 C94 -46.1(8)
C101 N10 C93 C94 -167.0(6)
C89 N10 C93 C94 72.2(8)
N10 C93 C94 C95 -167.7(6)
C93 C94 C95 C96 -167.7(7)
C93 N10 C97 C98 -59.1(8)
C101 N10 C97 C98 59.6(8)
C89 N10 C97 C98 -179.5(6)
N10 C97 C98 C99 170.9(6)
C97 C98 C99 C100 -173.9(6)
C97 N10 C101 C102 58.7(8)
C93 N10 C101 C102 179.7(7)
C89 N10 C101 C102 -59.9(9)
N10 C101 C102 C103 179.7(8)
C101 C102 C103 C104 72.4(14)
C101 C102 C103 C10A 163(2)
C5S O1S C4S C3S -177(2)
C4S O1S C5S C6S -174.9(17)
